data_4117795
loop_
_publ_author_name
'Bo Zheng'
'Xu-Dong Chen'
'Shao-Liang Zheng'
'R. H. Holm'

_publ_section_title
;
 Selenium as a Structural Surrogate of Sulfur: Template-Assisted Assembly
 of Five Types of Tungsten-Iron-Sulfur/Selenium Clusters and the
 Structural Fate of Chalcogenide Reactants
;
_journal_name_full 'Journal of the American Chemical Society'
_journal_page_first 6479
_journal_page_last 6490
_journal_paper_doi 10.1021/ja3010539
_journal_volume 134
_journal_year 2012
_chemical_formula_moiety 'C67 H135 B2 Fe6 N19 O3.5 S9 Se2 W2'
_chemical_formula_sum 'C67 H135 B2 Fe6 N19 O3.5 S9 Se2 W2'
_chemical_formula_weight 2433.82
_chemical_name_systematic
; 
 ? 
;
_space_group_IT_number 14
_symmetry_cell_setting monoclinic
_symmetry_space_group_name_Hall '-P 2yn'
_symmetry_space_group_name_H-M 'P 1 21/n 1'
_atom_sites_solution_hydrogens geom
_atom_sites_solution_primary direct
_atom_sites_solution_secondary difmap
_audit_creation_method SHELXL-97
_cell_angle_alpha 90.00
_cell_angle_beta 94.2900(10)
_cell_angle_gamma 90.00
_cell_formula_units_Z 4
_cell_length_a 23.5402(13)
_cell_length_b 18.5500(10)
_cell_length_c 25.5168(13)
_cell_measurement_reflns_used 13056
_cell_measurement_temperature 100(1)
_cell_measurement_theta_max 25.594
_cell_measurement_theta_min 2.174
_cell_volume 11111.2(10)
_computing_cell_refinement 'SAINT 7.46A (Bruker-AXS, 2009)'
_computing_data_collection 'APEx2 v2009.3.0 (Bruker-AXS, 2009)'
_computing_data_reduction 'SAINT 7.46A (Bruker-AXS, 2009)'
_computing_molecular_graphics 'Bruker SHELXTL (Sheldrick, 2008)'
_computing_publication_material 'Bruker SHELXTL (Sheldrick, 2008)'
_computing_structure_refinement 'SHELXL-97 (Sheldrick, 2008)'
_computing_structure_solution 'SHELXS-97 (Sheldrick, 2008)'
_diffrn_ambient_temperature 100(1)
_diffrn_measured_fraction_theta_full 0.999
_diffrn_measured_fraction_theta_max 0.999
_diffrn_measurement_device_type
;
Bruker D8 goniometer with CCD area detector
;
_diffrn_measurement_method 'phi and omega scans'
_diffrn_radiation_monochromator graphite
_diffrn_radiation_source 'fine-focus sealed tube'
_diffrn_radiation_type MoK\a
_diffrn_radiation_wavelength 0.71073
_diffrn_reflns_av_R_equivalents 0.0657
_diffrn_reflns_av_sigmaI/netI 0.0559
_diffrn_reflns_limit_h_max 28
_diffrn_reflns_limit_h_min -28
_diffrn_reflns_limit_k_max 22
_diffrn_reflns_limit_k_min -22
_diffrn_reflns_limit_l_max 30
_diffrn_reflns_limit_l_min -31
_diffrn_reflns_number 93060
_diffrn_reflns_theta_full 25.72
_diffrn_reflns_theta_max 25.72
_diffrn_reflns_theta_min 1.36
_exptl_absorpt_coefficient_mu 3.690
_exptl_absorpt_correction_T_max 0.6455
_exptl_absorpt_correction_T_min 0.5112
_exptl_absorpt_correction_type multi-scan
_exptl_absorpt_process_details 'SADABS(Sheldrick, 2008)'
_exptl_crystal_colour Black
_exptl_crystal_density_diffrn 1.455
_exptl_crystal_description Block
_exptl_crystal_F_000 4896
_exptl_crystal_size_max 0.21
_exptl_crystal_size_mid 0.15
_exptl_crystal_size_min 0.13
_refine_diff_density_max 1.276
_refine_diff_density_min -0.908
_refine_diff_density_rms 0.148
_refine_ls_extinction_method none
_refine_ls_goodness_of_fit_ref 1.025
_refine_ls_hydrogen_treatment constr
_refine_ls_matrix_type full
_refine_ls_number_parameters 1097
_refine_ls_number_reflns 21162
_refine_ls_number_restraints 255
_refine_ls_restrained_S_all 1.034
_refine_ls_R_factor_all 0.0660
_refine_ls_R_factor_gt 0.0404
_refine_ls_shift/su_max 0.004
_refine_ls_shift/su_mean 0.000
_refine_ls_structure_factor_coef Fsqd
_refine_ls_weighting_details 'calc w=1/[\s^2^(Fo^2^)+(0.0605P)^2^+30.9707P] where P=(Fo^2^+2Fc^2^)/3'
_refine_ls_weighting_scheme calc
_refine_ls_wR_factor_gt 0.1082
_refine_ls_wR_factor_ref 0.1212
_reflns_number_gt 15758
_reflns_number_total 21162
_reflns_threshold_expression >2sigma(I)
_cod_data_source_file ja3010539_si_001_07.cif
_cod_data_source_block compound9
_cod_original_sg_symbol_H-M 'P 21/n'
_cod_database_code 4117795

loop_
_symmetry_equiv_pos_as_xyz
'x, y, z'
'-x+1/2, y+1/2, -z+1/2'
'-x, -y, -z'
'x-1/2, -y-1/2, z-1/2'

loop_
_atom_site_label
_atom_site_type_symbol
_atom_site_fract_x
_atom_site_fract_y
_atom_site_fract_z
_atom_site_U_iso_or_equiv
_atom_site_adp_type
_atom_site_occupancy
_atom_site_symmetry_multiplicity
_atom_site_calc_flag
_atom_site_refinement_flags
_atom_site_disorder_assembly
_atom_site_disorder_group
W1 W 0.351940(10) 0.796995(14) 0.513912(10) 0.02136(7) Uani 1 1 d . A .
W2 W 0.156092(10) 1.058532(14) 0.643373(9) 0.01924(7) Uani 1 1 d . A .
Se1 Se 0.25145(3) 0.98432(4) 0.52066(3) 0.02623(15) Uani 1 1 d . A .
Se11 Se 0.35941(4) 1.00393(6) 0.63628(4) 0.0306(2) Uani 0.50 1 d P A 1
Se12 Se 0.15254(4) 0.83106(6) 0.54522(4) 0.0326(2) Uani 0.50 1 d PU A 1
Fe1 Fe 0.33657(4) 0.92390(5) 0.56709(4) 0.0236(2) Uani 1 1 d . . .
Fe2 Fe 0.30885(4) 0.91406(5) 0.46041(4) 0.0283(2) Uani 1 1 d . A .
Fe3 Fe 0.24646(4) 0.84886(5) 0.52928(3) 0.0238(2) Uani 1 1 d U A .
Fe4 Fe 0.17319(4) 0.94694(5) 0.57554(4) 0.02353(19) Uani 1 1 d U . .
Fe5 Fe 0.18854(4) 1.08482(5) 0.54548(4) 0.0252(2) Uani 1 1 d . A .
Fe6 Fe 0.26262(4) 1.02241(5) 0.61553(4) 0.0228(2) Uani 1 1 d . A .
S1 S 0.39787(7) 0.90920(9) 0.50286(6) 0.0246(3) Uani 1 1 d . A .
S2 S 0.31063(6) 0.81321(9) 0.59444(6) 0.0233(3) Uani 1 1 d . A .
S3 S 0.27162(7) 0.80240(9) 0.45242(6) 0.0267(4) Uani 1 1 d . . .
S4 S 0.10438(6) 1.03174(9) 0.56228(6) 0.0230(3) Uani 1 1 d . A .
S5 S 0.20613(6) 0.95095(9) 0.66094(6) 0.0233(3) Uani 1 1 d . A .
S6 S 0.22910(6) 1.13705(9) 0.61887(6) 0.0231(3) Uani 1 1 d . . .
S7 S 0.28759(9) 0.98796(12) 0.38822(8) 0.0470(5) Uani 1 1 d . . .
H7 H 0.2793 0.9516 0.3495 0.056 Uiso 1 1 d R A .
S8 S 0.19668(8) 1.15462(11) 0.47080(7) 0.0382(4) Uani 1 1 d . . .
H8 H 0.1982 1.1161 0.4332 0.046 Uiso 1 1 d R A .
S11 S 0.35941(4) 1.00393(6) 0.63628(4) 0.0306(2) Uani 0.50 1 d P A 2
S12 S 0.15254(4) 0.83106(6) 0.54522(4) 0.0326(2) Uani 0.50 1 d PU A 2
N1 N 0.4352(2) 0.6942(3) 0.4540(2) 0.0275(13) Uani 1 1 d . A .
N2 N 0.4014(2) 0.7546(3) 0.4461(2) 0.0273(12) Uani 1 1 d . . .
N3 N 0.3742(2) 0.6269(3) 0.5138(2) 0.0292(13) Uani 1 1 d . A .
N4 N 0.3321(2) 0.6773(3) 0.5199(2) 0.0252(12) Uani 1 1 d . . .
N5 N 0.4579(2) 0.6954(3) 0.5513(2) 0.0259(12) Uani 1 1 d . A .
N6 N 0.4335(2) 0.7613(3) 0.5624(2) 0.0249(12) Uani 1 1 d . . .
N7 N 0.1812(2) 1.0939(3) 0.7278(2) 0.0229(12) Uani 1 1 d . . .
N8 N 0.1397(2) 1.1149(3) 0.7597(2) 0.0238(12) Uani 1 1 d . A .
N9 N 0.0826(2) 1.0045(3) 0.6849(2) 0.0240(12) Uani 1 1 d . . .
N10 N 0.0590(2) 1.0398(3) 0.7250(2) 0.0229(12) Uani 1 1 d . A .
N11 N 0.0992(2) 1.1574(3) 0.6482(2) 0.0230(12) Uani 1 1 d . . .
N12 N 0.0687(2) 1.1667(3) 0.69163(19) 0.0221(11) Uani 1 1 d . A .
C1 C 0.5023(3) 0.6184(4) 0.4064(3) 0.043(2) Uani 1 1 d . A .
H1A H 0.4814 0.5727 0.4073 0.065 Uiso 1 1 d R . .
H1B H 0.5208 0.6218 0.3733 0.065 Uiso 1 1 d R . .
H1C H 0.5313 0.6203 0.4360 0.065 Uiso 1 1 d R . .
C2 C 0.4619(3) 0.6796(4) 0.4102(3) 0.0335(16) Uani 1 1 d . . .
C3 C 0.4457(3) 0.7308(4) 0.3739(3) 0.0332(16) Uani 1 1 d . A .
H3 H 0.4579 0.7344 0.3393 0.040 Uiso 1 1 calc R . .
C4 C 0.4077(3) 0.7771(4) 0.3967(3) 0.0304(16) Uani 1 1 d . A .
C5 C 0.3792(3) 0.8405(4) 0.3711(3) 0.0368(18) Uani 1 1 d . . .
H5A H 0.3907 0.8841 0.3908 0.055 Uiso 1 1 d R A .
H5B H 0.3903 0.8447 0.3350 0.055 Uiso 1 1 d R . .
H5C H 0.3379 0.8345 0.3708 0.055 Uiso 1 1 d R . .
C6 C 0.3893(4) 0.4937(4) 0.5178(4) 0.060(3) Uani 1 1 d . A .
H6A H 0.4022 0.4888 0.4824 0.090 Uiso 1 1 calc R . .
H6B H 0.3664 0.4515 0.5259 0.090 Uiso 1 1 calc R . .
H6C H 0.4224 0.4971 0.5434 0.090 Uiso 1 1 calc R . .
C7 C 0.3542(3) 0.5596(4) 0.5206(3) 0.0363(17) Uani 1 1 d . . .
C8 C 0.2981(3) 0.5653(4) 0.5312(3) 0.0358(17) Uani 1 1 d . A .
H8A H 0.2729 0.5270 0.5379 0.043 Uiso 1 1 calc R . .
C9 C 0.2854(3) 0.6391(4) 0.5302(3) 0.0314(16) Uani 1 1 d . A .
C10 C 0.2294(3) 0.6706(4) 0.5403(3) 0.0360(17) Uani 1 1 d . . .
H10A H 0.2128 0.6941 0.5083 0.054 Uiso 1 1 d R A .
H10B H 0.2038 0.6325 0.5507 0.054 Uiso 1 1 d R . .
H10C H 0.2347 0.7063 0.5685 0.054 Uiso 1 1 d R . .
C11 C 0.5374(3) 0.6145(4) 0.5858(3) 0.0332(16) Uani 1 1 d . A .
H11A H 0.5653 0.6138 0.6162 0.050 Uiso 1 1 d R . .
H11B H 0.5129 0.5718 0.5866 0.050 Uiso 1 1 d R . .
H11C H 0.5572 0.6143 0.5534 0.050 Uiso 1 1 d R . .
C12 C 0.5017(3) 0.6805(4) 0.5874(3) 0.0267(15) Uani 1 1 d . . .
C13 C 0.5058(3) 0.7372(4) 0.6221(2) 0.0272(15) Uani 1 1 d . A .
H13 H 0.5323 0.7419 0.6518 0.033 Uiso 1 1 calc R . .
C14 C 0.4637(3) 0.7865(4) 0.6054(2) 0.0238(14) Uani 1 1 d . A .
C15 C 0.4530(3) 0.8564(4) 0.6312(3) 0.0288(15) Uani 1 1 d . . .
H15A H 0.4831 0.8652 0.6591 0.043 Uiso 1 1 d R A .
H15B H 0.4529 0.8954 0.6053 0.043 Uiso 1 1 d R . .
H15C H 0.4160 0.8547 0.6464 0.043 Uiso 1 1 d R . .
C16 C 0.2884(3) 1.0806(4) 0.7400(3) 0.0290(15) Uani 1 1 d . . .
H16A H 0.3168 1.0820 0.7700 0.043 Uiso 1 1 d R A .
H16B H 0.2878 1.0325 0.7242 0.043 Uiso 1 1 d R . .
H16C H 0.2982 1.1163 0.7139 0.043 Uiso 1 1 d R . .
C17 C 0.2309(2) 1.0974(3) 0.7581(2) 0.0225(14) Uani 1 1 d . A .
C18 C 0.2203(3) 1.1188(3) 0.8086(3) 0.0255(14) Uani 1 1 d . . .
H18 H 0.2477 1.1253 0.8375 0.031 Uiso 1 1 calc R A .
C19 C 0.1622(3) 1.1290(3) 0.8087(2) 0.0225(14) Uani 1 1 d . A .
C20 C 0.1275(3) 1.1499(4) 0.8523(3) 0.0301(15) Uani 1 1 d . . .
H20A H 0.1527 1.1621 0.8834 0.045 Uiso 1 1 d R A .
H20B H 0.1040 1.1917 0.8419 0.045 Uiso 1 1 d R . .
H20C H 0.1030 1.1095 0.8606 0.045 Uiso 1 1 d R . .
C21 C 0.0713(3) 0.8793(4) 0.6458(3) 0.0315(16) Uani 1 1 d . . .
H21A H 0.1106 0.8620 0.6516 0.047 Uiso 1 1 d R A .
H21B H 0.0449 0.8391 0.6499 0.047 Uiso 1 1 d R . .
H21C H 0.0651 0.8991 0.6102 0.047 Uiso 1 1 d R . .
C22 C 0.0608(3) 0.9365(4) 0.6848(3) 0.0267(15) Uani 1 1 d . A .
C23 C 0.0246(3) 0.9294(4) 0.7258(3) 0.0295(15) Uani 1 1 d . . .
H23 H 0.0043 0.8876 0.7349 0.035 Uiso 1 1 calc R A .
C24 C 0.0248(3) 0.9959(4) 0.7500(3) 0.0283(15) Uani 1 1 d . A .
C25 C -0.0068(3) 1.0205(4) 0.7953(3) 0.0367(18) Uani 1 1 d . . .
H25A H -0.0271 1.0653 0.7860 0.055 Uiso 1 1 d R A .
H25B H -0.0342 0.9833 0.8039 0.055 Uiso 1 1 d R . .
H25C H 0.0203 1.0288 0.8257 0.055 Uiso 1 1 d R . .
C26 C 0.1080(3) 1.2248(4) 0.5634(3) 0.0288(15) Uani 1 1 d . . .
H26A H 0.1001 1.1824 0.5412 0.043 Uiso 1 1 d R A .
H26B H 0.0897 1.2673 0.5466 0.043 Uiso 1 1 d R . .
H26C H 0.1492 1.2326 0.5682 0.043 Uiso 1 1 d R . .
C27 C 0.0854(3) 1.2128(4) 0.6154(2) 0.0248(14) Uani 1 1 d . A .
C28 C 0.0462(3) 1.2566(4) 0.6391(3) 0.0300(15) Uani 1 1 d . . .
H28 H 0.0294 1.2995 0.6248 0.036 Uiso 1 1 calc R A .
C29 C 0.0363(3) 1.2267(4) 0.6865(3) 0.0269(15) Uani 1 1 d . A .
C30 C 0.0000(3) 1.2533(4) 0.7274(3) 0.0333(16) Uani 1 1 d . . .
H30A H 0.0241 1.2649 0.7593 0.050 Uiso 1 1 d R A .
H30B H -0.0204 1.2966 0.7147 0.050 Uiso 1 1 d R . .
H30C H -0.0276 1.2159 0.7355 0.050 Uiso 1 1 d R . .
B1 B 0.4354(3) 0.6509(4) 0.5045(3) 0.0294(18) Uani 1 1 d . . .
H1 H 0.4599 0.6073 0.5016 0.035 Uiso 1 1 calc R A .
B2 B 0.0769(3) 1.1166(4) 0.7400(3) 0.0257(16) Uani 1 1 d . . .
H2 H 0.0536 1.1346 0.7685 0.031 Uiso 1 1 calc R A .
O3B O 0.2470(16) 0.389(3) 0.5347(11) 0.093(8) Uani 0.419(7) 1 d PD B 2
N17B N 0.1664(9) 0.3904(10) 0.4781(8) 0.085(4) Uani 0.419(7) 1 d PD B 2
C74B C 0.2153(12) 0.3643(17) 0.5014(11) 0.075(5) Uani 0.419(7) 1 d PD B 2
H74A H 0.2261 0.3183 0.4891 0.090 Uiso 0.419(7) 1 calc PR B 2
C75B C 0.1316(15) 0.3467(14) 0.4439(12) 0.131(8) Uani 0.419(7) 1 d PD B 2
H75D H 0.1378 0.3613 0.4078 0.197 Uiso 0.419(7) 1 d PR B 2
H75E H 0.0914 0.3530 0.4501 0.197 Uiso 0.419(7) 1 d PR B 2
H75F H 0.1423 0.2960 0.4489 0.197 Uiso 0.419(7) 1 d PR B 2
C76B C 0.1455(13) 0.4618(12) 0.4871(11) 0.115(7) Uani 0.419(7) 1 d PD B 2
H76D H 0.1683 0.4840 0.5165 0.173 Uiso 0.419(7) 1 d PR B 2
H76E H 0.1058 0.4577 0.4959 0.173 Uiso 0.419(7) 1 d PR B 2
H76F H 0.1472 0.4919 0.4556 0.173 Uiso 0.419(7) 1 d PR B 2
O4 O 0.1228(9) 0.6192(14) 0.6388(9) 0.198(8) Uani 0.549(3) 1 d PDU C 1
O7 O -0.0232(8) 0.5929(16) 0.4515(12) 0.072(3) Uani 0.224(5) 1 d PD D 3
N22 N 0.0700(9) 0.6007(16) 0.4466(11) 0.097(5) Uani 0.224(5) 1 d PD D 3
C86 C 0.0204(11) 0.5715(16) 0.4428(18) 0.106(5) Uani 0.224(5) 1 d PD D 3
H86 H 0.0200 0.5232 0.4306 0.127 Uiso 0.224(5) 1 calc PR D 3
C87 C 0.1181(12) 0.591(3) 0.422(2) 0.114(7) Uani 0.224(5) 1 d PD D 3
H87A H 0.1036 0.5842 0.3852 0.171 Uiso 0.224(5) 1 d PR D 3
H87B H 0.1234 0.6430 0.4288 0.171 Uiso 0.224(5) 1 d PR D 3
H87C H 0.1547 0.5664 0.4283 0.171 Uiso 0.224(5) 1 d PR D 3
C88 C 0.0796(14) 0.662(2) 0.4715(19) 0.133(8) Uani 0.224(5) 1 d PD D 3
H88A H 0.0821 0.7049 0.4497 0.199 Uiso 0.224(5) 1 d PR D 3
H88B H 0.0409 0.6571 0.4827 0.199 Uiso 0.224(5) 1 d PR D 3
H88C H 0.1066 0.6659 0.5025 0.199 Uiso 0.224(5) 1 d PR D 3
N18 N 0.0482(9) 0.6585(9) 0.5889(7) 0.109(4) Uani 0.549(3) 1 d PDU C 1
C77 C 0.0983(10) 0.6634(12) 0.6140(9) 0.106(5) Uani 0.549(3) 1 d PDU C 1
H77 H 0.1171 0.7085 0.6118 0.127 Uiso 0.549(3) 1 calc PR C 1
C78 C 0.0188(11) 0.5942(14) 0.5884(13) 0.178(10) Uani 0.549(3) 1 d PDU C 1
H78A H -0.0136 0.6027 0.6097 0.266 Uiso 0.549(3) 1 d PR C 1
H78B H 0.0047 0.5805 0.5527 0.266 Uiso 0.549(3) 1 d PR C 1
H78C H 0.0425 0.5553 0.6042 0.266 Uiso 0.549(3) 1 d PR C 1
C79 C 0.0192(10) 0.7134(12) 0.5590(9) 0.118(6) Uani 0.549(3) 1 d PDU C 1
H79A H 0.0442 0.7552 0.5559 0.177 Uiso 0.549(3) 1 d PR C 1
H79B H 0.0076 0.6947 0.5239 0.177 Uiso 0.549(3) 1 d PR C 1
H79C H -0.0147 0.7281 0.5764 0.177 Uiso 0.549(3) 1 d PR C 1
O2 O 0.1257(5) 0.8341(8) 0.2229(5) 0.072(3) Uani 0.50 1 d PDU . .
N16 N 0.2130(6) 0.8774(9) 0.2378(6) 0.097(5) Uani 0.50 1 d PDU . .
C71 C 0.1623(6) 0.8721(10) 0.2161(6) 0.075(5) Uani 0.50 1 d PDU . .
H71 H 0.1536 0.9066 0.1891 0.090 Uiso 0.50 1 calc PR . .
C72 C 0.2570(8) 0.9229(14) 0.2332(9) 0.133(8) Uani 0.50 1 d PDU . .
H72A H 0.2628 0.9505 0.2659 0.199 Uiso 0.50 1 d PR . .
H72B H 0.2930 0.8998 0.2255 0.199 Uiso 0.50 1 d PR . .
H72C H 0.2445 0.9554 0.2043 0.199 Uiso 0.50 1 d PR . .
C73 C 0.2352(8) 0.8281(12) 0.2699(9) 0.114(7) Uani 0.50 1 d PDU . .
H73A H 0.2222 0.7807 0.2568 0.171 Uiso 0.50 1 d PR . .
H73B H 0.2769 0.8291 0.2732 0.171 Uiso 0.50 1 d PR . .
H73C H 0.2207 0.8369 0.3044 0.171 Uiso 0.50 1 d PR . .
O6 O 0.2539(10) 0.6744(17) 0.1772(11) 0.072(3) Uani 0.227(5) 1 d PD E 2
N21 N 0.1784(9) 0.6423(16) 0.2182(11) 0.097(5) Uani 0.227(5) 1 d PD E 2
C83 C 0.2077(11) 0.679(2) 0.1870(16) 0.106(5) Uani 0.227(5) 1 d PD E 2
H83 H 0.1869 0.7159 0.1686 0.127 Uiso 0.227(5) 1 calc PR E 2
C85 C 0.1904(17) 0.588(2) 0.2525(16) 0.133(8) Uani 0.227(5) 1 d PD E 2
H85A H 0.1886 0.5420 0.2337 0.199 Uiso 0.227(5) 1 calc PR E 2
H85B H 0.1625 0.5880 0.2792 0.199 Uiso 0.227(5) 1 calc PR E 2
H85C H 0.2287 0.5949 0.2696 0.199 Uiso 0.227(5) 1 calc PR E 2
C84 C 0.1226(10) 0.641(3) 0.2125(19) 0.114(7) Uani 0.227(5) 1 d PD E 2
H84A H 0.1080 0.6900 0.2074 0.171 Uiso 0.227(5) 1 calc PR E 2
H84B H 0.1078 0.6200 0.2441 0.171 Uiso 0.227(5) 1 calc PR E 2
H84C H 0.1103 0.6114 0.1819 0.171 Uiso 0.227(5) 1 calc PR E 2
N13 N 0.3995(2) 1.1660(3) 0.5095(2) 0.0378(15) Uani 1 1 d . G .
C31 C 0.3560(3) 1.1694(4) 0.5500(3) 0.046(2) Uani 1 1 d . . .
H31A H 0.3175 1.1674 0.5317 0.055 Uiso 1 1 calc R . .
H31B H 0.3606 1.1263 0.5728 0.055 Uiso 1 1 calc R . .
C32 C 0.3600(5) 1.2355(6) 0.5842(4) 0.090(4) Uani 1 1 d . . .
H32A H 0.3544 1.2786 0.5622 0.135 Uiso 1 1 calc R . .
H32B H 0.3976 1.2374 0.6034 0.135 Uiso 1 1 calc R . .
H32C H 0.3305 1.2335 0.6093 0.135 Uiso 1 1 calc R . .
C33 C 0.3977(4) 1.2326(5) 0.4763(4) 0.060(3) Uani 1 1 d D . .
H33A H 0.4090 1.2192 0.4410 0.072 Uiso 1 1 calc R F 1
H33B H 0.4267 1.2666 0.4918 0.072 Uiso 1 1 calc R F 1
C34B C 0.341(2) 1.272(5) 0.470(4) 0.081(5) Uani 0.15(3) 1 d PD G 1
H34A H 0.3210 1.2571 0.4364 0.121 Uiso 0.15(3) 1 calc PR G 1
H34B H 0.3482 1.3239 0.4692 0.121 Uiso 0.15(3) 1 calc PR G 1
H34C H 0.3185 1.2597 0.4989 0.121 Uiso 0.15(3) 1 calc PR G 1
C34A C 0.3451(5) 1.2394(9) 0.4390(6) 0.081(5) Uani 0.85(3) 1 d PD G 2
H34D H 0.3434 1.1989 0.4143 0.121 Uiso 0.85(3) 1 calc PR G 2
H34E H 0.3466 1.2848 0.4195 0.121 Uiso 0.85(3) 1 calc PR G 2
H34F H 0.3111 1.2390 0.4590 0.121 Uiso 0.85(3) 1 calc PR G 2
C35 C 0.3863(3) 1.0988(4) 0.4775(3) 0.0438(19) Uani 1 1 d . . .
H35A H 0.3865 1.0571 0.5018 0.053 Uiso 1 1 calc R G .
H35B H 0.3473 1.1032 0.4605 0.053 Uiso 1 1 calc R . .
C36 C 0.4262(4) 1.0828(5) 0.4359(3) 0.052(2) Uani 1 1 d . G .
H36A H 0.4645 1.0741 0.4524 0.079 Uiso 1 1 calc R . .
H36B H 0.4272 1.1240 0.4119 0.079 Uiso 1 1 calc R . .
H36C H 0.4130 1.0400 0.4161 0.079 Uiso 1 1 calc R . .
C37 C 0.4598(3) 1.1617(5) 0.5358(3) 0.051(2) Uani 1 1 d D . .
H37A H 0.4871 1.1624 0.5081 0.062 Uiso 1 1 calc R G .
H37B H 0.4669 1.2053 0.5577 0.062 Uiso 1 1 calc R . .
C38 C 0.4716(3) 1.0960(5) 0.5698(4) 0.062(3) Uani 1 1 d D G .
H38A H 0.4603 1.1057 0.6053 0.093 Uiso 1 1 calc R . .
H38B H 0.5123 1.0848 0.5713 0.093 Uiso 1 1 calc R . .
H38C H 0.4497 1.0550 0.5547 0.093 Uiso 1 1 calc R . .
O1 O -0.0237(4) 0.7412(6) 0.7405(4) 0.053(3) Uani 0.50 1 d PDU . .
C61 C 0.0620(6) 0.6984(11) 0.7826(6) 0.070(5) Uani 0.50 1 d PDU . .
H61A H 0.0474 0.6658 0.8086 0.105 Uiso 0.50 1 d PR . .
H61B H 0.0643 0.7475 0.7969 0.105 Uiso 0.50 1 d PR . .
H61C H 0.1001 0.6826 0.7744 0.105 Uiso 0.50 1 d PR . .
C62 C 0.0251(7) 0.6976(11) 0.7352(7) 0.074(5) Uani 0.50 1 d PDU . .
H62A H 0.0461 0.7157 0.7056 0.089 Uiso 0.50 1 calc PR . .
H62B H 0.0130 0.6475 0.7270 0.089 Uiso 0.50 1 calc PR . .
C63 C -0.0667(8) 0.7442(12) 0.6975(7) 0.089(6) Uani 0.50 1 d PDU . .
H63A H -0.0808 0.6949 0.6893 0.106 Uiso 0.50 1 calc PR . .
H63B H -0.0498 0.7634 0.6659 0.106 Uiso 0.50 1 calc PR . .
C64 C -0.1139(6) 0.7896(11) 0.7100(8) 0.090(6) Uani 0.50 1 d PDU . .
H64A H -0.1256 0.7773 0.7449 0.135 Uiso 0.50 1 d PR . .
H64B H -0.1458 0.7815 0.6837 0.135 Uiso 0.50 1 d PR . .
H64C H -0.1026 0.8404 0.7094 0.135 Uiso 0.50 1 d PR . .
N20A N 0.3681(7) 0.5237(10) 0.3610(7) 0.117(6) Uani 0.718(12) 1 d PD H 1
N20B N 0.3147(18) 0.614(3) 0.350(2) 0.117(6) Uani 0.282(12) 1 d PD H 2
C91A C 0.3384(11) 0.5655(13) 0.3743(10) 0.119(8) Uani 0.718(12) 1 d PD H 1
C91B C 0.299(3) 0.567(3) 0.372(2) 0.119(8) Uani 0.282(12) 1 d PD H 2
C92A C 0.2877(12) 0.6315(14) 0.3815(9) 0.152(9) Uani 0.718(12) 1 d PD H 1
H92A H 0.2975 0.6574 0.4144 0.228 Uiso 0.718(12) 1 d PR H 1
H92B H 0.2856 0.6657 0.3521 0.228 Uiso 0.718(12) 1 d PR H 1
H92C H 0.2508 0.6077 0.3832 0.228 Uiso 0.718(12) 1 d PR H 1
C92B C 0.285(3) 0.486(3) 0.4001(19) 0.152(9) Uani 0.282(12) 1 d PD H 2
H92D H 0.2465 0.4697 0.3879 0.228 Uiso 0.282(12) 1 d PR H 2
H92E H 0.3128 0.4503 0.3897 0.228 Uiso 0.282(12) 1 d PR H 2
H92F H 0.2876 0.4903 0.4384 0.228 Uiso 0.282(12) 1 d PR H 2
O3A O 0.2647(10) 0.383(2) 0.5238(6) 0.093(8) Uani 0.581(7) 1 d PDU B 1
N17A N 0.2301(7) 0.3719(7) 0.4401(6) 0.085(4) Uani 0.581(7) 1 d PDU B 1
C74A C 0.2354(9) 0.3525(12) 0.4909(7) 0.075(5) Uani 0.581(7) 1 d PDU B 1
H74 H 0.2142 0.3120 0.5012 0.090 Uiso 0.581(7) 1 calc PR B 1
C76A C 0.2638(11) 0.4291(11) 0.4214(7) 0.115(7) Uani 0.581(7) 1 d PDU B 1
H76A H 0.2939 0.4428 0.4481 0.173 Uiso 0.581(7) 1 d PR B 1
H76B H 0.2810 0.4124 0.3897 0.173 Uiso 0.581(7) 1 d PR B 1
H76C H 0.2394 0.4708 0.4126 0.173 Uiso 0.581(7) 1 d PR B 1
C75A C 0.1996(12) 0.3316(11) 0.4008(8) 0.131(8) Uani 0.581(7) 1 d PDU B 1
H75A H 0.1650 0.3582 0.3893 0.197 Uiso 0.581(7) 1 d PR B 1
H75B H 0.2238 0.3267 0.3714 0.197 Uiso 0.581(7) 1 d PR B 1
H75C H 0.1893 0.2836 0.4132 0.197 Uiso 0.581(7) 1 d PR B 1
O5 O 0.4352(9) 0.9679(17) 0.8019(8) 0.198(8) Uani 0.50 1 d PD . .
N19 N 0.5046(8) 0.9933(10) 0.7510(6) 0.109(4) Uani 0.50 1 d PD . .
C80 C 0.4543(9) 0.9767(15) 0.7628(7) 0.106(5) Uani 0.50 1 d PD . .
H80 H 0.4278 0.9706 0.7331 0.127 Uiso 0.50 1 calc PR . .
C81 C 0.5272(11) 1.0182(15) 0.7076(8) 0.118(6) Uani 0.50 1 d PD . .
H81A H 0.5382 1.0690 0.7122 0.177 Uiso 0.50 1 d PR . .
H81B H 0.5606 0.9899 0.6996 0.177 Uiso 0.50 1 d PR . .
H81C H 0.4978 1.0140 0.6785 0.177 Uiso 0.50 1 d PR . .
C82 C 0.5474(9) 0.9982(19) 0.7868(10) 0.178(10) Uani 0.50 1 d PD . .
H82A H 0.5763 0.9616 0.7807 0.266 Uiso 0.50 1 d PR . .
H82B H 0.5646 1.0463 0.7859 0.266 Uiso 0.50 1 d PR . .
H82C H 0.5326 0.9902 0.8212 0.266 Uiso 0.50 1 d PR . .
N15 N 0.0916(2) 0.9331(3) 0.3901(2) 0.0368(15) Uani 1 1 d . . .
C51 C 0.0337(3) 0.9012(5) 0.4032(3) 0.042(2) Uani 1 1 d . . .
H51A H 0.0034 0.9367 0.3935 0.051 Uiso 1 1 calc R . .
H51B H 0.0259 0.8576 0.3815 0.051 Uiso 1 1 calc R . .
C52 C 0.0309(3) 0.8814(5) 0.4597(3) 0.053(2) Uani 1 1 d . . .
H52A H 0.0393 0.9238 0.4819 0.079 Uiso 1 1 d R . .
H52B H -0.0074 0.8637 0.4652 0.079 Uiso 1 1 d R . .
H52C H 0.0589 0.8436 0.4689 0.079 Uiso 1 1 d R . .
C53 C 0.1063(3) 0.9982(4) 0.4238(3) 0.0435(19) Uani 1 1 d . . .
H53A H 0.1430 1.0181 0.4136 0.052 Uiso 1 1 calc R . .
H53B H 0.1122 0.9824 0.4609 0.052 Uiso 1 1 calc R . .
C54 C 0.0626(4) 1.0579(5) 0.4205(3) 0.052(2) Uani 1 1 d . . .
H54A H 0.0762 1.0982 0.4429 0.078 Uiso 1 1 d R . .
H54B H 0.0565 1.0744 0.3840 0.078 Uiso 1 1 d R . .
H54C H 0.0266 1.0398 0.4324 0.078 Uiso 1 1 d R . .
C55 C 0.0851(3) 0.9522(5) 0.3320(3) 0.048(2) Uani 1 1 d . . .
H55A H 0.0786 0.9073 0.3115 0.057 Uiso 1 1 calc R . .
H55B H 0.0510 0.9829 0.3254 0.057 Uiso 1 1 calc R . .
C56 C 0.1353(4) 0.9908(6) 0.3122(4) 0.072(3) Uani 1 1 d . . .
H56A H 0.1391 1.0384 0.3287 0.107 Uiso 1 1 d R . .
H56B H 0.1700 0.9627 0.3211 0.107 Uiso 1 1 d R . .
H56C H 0.1298 0.9964 0.2740 0.107 Uiso 1 1 d R . .
C57 C 0.1387(3) 0.8785(4) 0.4016(3) 0.0414(19) Uani 1 1 d . . .
H57A H 0.1433 0.8704 0.4400 0.050 Uiso 1 1 calc R . .
H57B H 0.1748 0.8992 0.3908 0.050 Uiso 1 1 calc R . .
C58 C 0.1292(4) 0.8060(5) 0.3746(4) 0.067(3) Uani 1 1 d . . .
H58A H 0.1622 0.7748 0.3833 0.101 Uiso 1 1 d R . .
H58B H 0.0949 0.7834 0.3867 0.101 Uiso 1 1 d R . .
H58C H 0.1244 0.8131 0.3365 0.101 Uiso 1 1 d R . .
N14 N 0.2633(3) 0.8527(3) 0.7991(2) 0.0415(16) Uani 1 1 d . . .
C41 C 0.2950(4) 0.8391(5) 0.8523(3) 0.060(3) Uani 1 1 d . . .
H41A H 0.2667 0.8292 0.8781 0.072 Uiso 1 1 calc R . .
H41B H 0.3186 0.7953 0.8497 0.072 Uiso 1 1 calc R . .
C42 C 0.3329(5) 0.9000(6) 0.8729(4) 0.085(4) Uani 1 1 d . . .
H42A H 0.3536 0.8852 0.9059 0.127 Uiso 1 1 d R . .
H42B H 0.3603 0.9115 0.8470 0.127 Uiso 1 1 d R . .
H42C H 0.3098 0.9426 0.8791 0.127 Uiso 1 1 d R . .
C43 C 0.3048(3) 0.8711(4) 0.7577(3) 0.0433(19) Uani 1 1 d . . .
H43A H 0.2827 0.8823 0.7241 0.052 Uiso 1 1 calc R . .
H43B H 0.3263 0.9150 0.7690 0.052 Uiso 1 1 calc R . .
C44 C 0.3465(4) 0.8118(5) 0.7483(3) 0.059(3) Uani 1 1 d . . .
H44A H 0.3697 0.8016 0.7810 0.089 Uiso 1 1 d R . .
H44B H 0.3258 0.7682 0.7366 0.089 Uiso 1 1 d R . .
H44C H 0.3713 0.8271 0.7212 0.089 Uiso 1 1 d R . .
C45 C 0.2316(4) 0.7837(5) 0.7847(4) 0.056(2) Uani 1 1 d . . .
H45A H 0.2056 0.7730 0.8124 0.068 Uiso 1 1 calc R . .
H45B H 0.2595 0.7438 0.7845 0.068 Uiso 1 1 calc R . .
C46 C 0.1971(4) 0.7846(5) 0.7321(4) 0.064(3) Uani 1 1 d . . .
H46A H 0.1668 0.8206 0.7330 0.096 Uiso 1 1 d R . .
H46B H 0.2220 0.7968 0.7043 0.096 Uiso 1 1 d R . .
H46C H 0.1802 0.7369 0.7251 0.096 Uiso 1 1 d R . .
C47 C 0.2245(4) 0.9171(4) 0.8019(3) 0.048(2) Uani 1 1 d . . .
H47A H 0.2482 0.9596 0.8121 0.057 Uiso 1 1 calc R . .
H47B H 0.2064 0.9263 0.7662 0.057 Uiso 1 1 calc R . .
C48 C 0.1782(4) 0.9109(6) 0.8392(4) 0.070(3) Uani 1 1 d . . .
H48A H 0.1952 0.9048 0.8752 0.105 Uiso 1 1 d R . .
H48B H 0.1547 0.9545 0.8372 0.105 Uiso 1 1 d R . .
H48C H 0.1545 0.8689 0.8294 0.105 Uiso 1 1 d R . .

loop_
_atom_site_aniso_label
_atom_site_aniso_U_11
_atom_site_aniso_U_22
_atom_site_aniso_U_33
_atom_site_aniso_U_23
_atom_site_aniso_U_13
_atom_site_aniso_U_12
W1 0.02208(13) 0.02356(14) 0.01881(13) -0.00181(11) 0.00389(10) 0.00382(10)
W2 0.01738(12) 0.02139(14) 0.01906(13) -0.00177(10) 0.00219(9) 0.00159(10)
Se1 0.0259(3) 0.0281(4) 0.0251(3) -0.0014(3) 0.0047(3) 0.0041(3)
Se11 0.0216(5) 0.0346(6) 0.0362(6) -0.0098(5) 0.0057(4) 0.0049(4)
Se12 0.0262(4) 0.0333(5) 0.0386(6) -0.0090(4) 0.0043(4) 0.0031(4)
Fe1 0.0223(5) 0.0252(5) 0.0238(5) -0.0040(4) 0.0054(4) 0.0027(4)
Fe2 0.0276(5) 0.0311(5) 0.0265(5) 0.0000(4) 0.0027(4) 0.0034(4)
Fe3 0.0224(4) 0.0261(5) 0.0227(5) -0.0026(4) 0.0013(4) 0.0044(4)
Fe4 0.0206(4) 0.0268(5) 0.0232(5) -0.0021(4) 0.0016(4) 0.0036(3)
Fe5 0.0246(5) 0.0270(5) 0.0243(5) -0.0012(4) 0.0037(4) 0.0000(4)
Fe6 0.0183(4) 0.0255(5) 0.0248(5) -0.0026(4) 0.0030(4) 0.0021(4)
S1 0.0225(8) 0.0271(9) 0.0248(8) -0.0017(7) 0.0058(6) 0.0035(7)
S2 0.0220(8) 0.0277(9) 0.0204(8) -0.0010(7) 0.0040(6) 0.0032(6)
S3 0.0270(8) 0.0308(9) 0.0222(8) -0.0022(7) 0.0014(7) 0.0044(7)
S4 0.0207(8) 0.0256(9) 0.0224(8) -0.0029(7) 0.0003(6) 0.0026(6)
S5 0.0219(8) 0.0244(9) 0.0237(8) 0.0004(7) 0.0015(6) 0.0029(6)
S6 0.0214(8) 0.0234(9) 0.0248(8) -0.0010(7) 0.0040(6) -0.0001(6)
S7 0.0462(12) 0.0514(13) 0.0420(11) 0.0168(10) -0.0055(9) -0.0029(10)
S8 0.0477(11) 0.0366(11) 0.0307(10) 0.0044(8) 0.0053(8) -0.0030(9)
S11 0.0216(5) 0.0346(6) 0.0362(6) -0.0098(5) 0.0057(4) 0.0049(4)
S12 0.0262(4) 0.0333(5) 0.0386(6) -0.0090(4) 0.0043(4) 0.0031(4)
N1 0.036(3) 0.024(3) 0.024(3) -0.002(2) 0.008(2) 0.008(2)
N2 0.027(3) 0.029(3) 0.026(3) -0.004(2) 0.005(2) 0.009(2)
N3 0.033(3) 0.025(3) 0.030(3) -0.006(2) 0.004(2) 0.007(2)
N4 0.028(3) 0.027(3) 0.021(3) -0.005(2) 0.003(2) 0.003(2)
N5 0.029(3) 0.024(3) 0.026(3) 0.000(2) 0.006(2) 0.009(2)
N6 0.024(3) 0.026(3) 0.025(3) 0.000(2) 0.008(2) 0.004(2)
N7 0.019(3) 0.027(3) 0.023(3) -0.001(2) 0.005(2) 0.003(2)
N8 0.023(3) 0.027(3) 0.021(3) -0.004(2) 0.002(2) 0.001(2)
N9 0.023(3) 0.028(3) 0.021(3) -0.004(2) 0.003(2) -0.002(2)
N10 0.021(3) 0.028(3) 0.020(3) -0.001(2) 0.003(2) 0.004(2)
N11 0.018(3) 0.024(3) 0.027(3) -0.004(2) 0.000(2) 0.003(2)
N12 0.020(3) 0.024(3) 0.022(3) -0.004(2) 0.002(2) 0.003(2)
C1 0.054(5) 0.040(5) 0.038(4) -0.006(4) 0.022(4) 0.015(4)
C2 0.041(4) 0.035(4) 0.025(4) -0.005(3) 0.009(3) 0.005(3)
C3 0.033(4) 0.043(4) 0.025(4) -0.005(3) 0.012(3) 0.000(3)
C4 0.035(4) 0.037(4) 0.020(3) -0.005(3) 0.006(3) 0.004(3)
C5 0.041(4) 0.050(5) 0.020(3) 0.004(3) 0.005(3) 0.010(4)
C6 0.062(6) 0.030(5) 0.092(7) -0.006(5) 0.025(5) 0.002(4)
C7 0.046(4) 0.023(4) 0.040(4) -0.004(3) 0.004(3) -0.001(3)
C8 0.042(4) 0.024(4) 0.041(4) 0.003(3) 0.004(3) -0.006(3)
C9 0.036(4) 0.034(4) 0.024(4) -0.001(3) 0.000(3) -0.003(3)
C10 0.030(4) 0.027(4) 0.052(5) 0.002(3) 0.010(3) -0.003(3)
C11 0.034(4) 0.034(4) 0.033(4) 0.005(3) 0.009(3) 0.004(3)
C12 0.025(3) 0.031(4) 0.025(3) 0.004(3) 0.007(3) 0.007(3)
C13 0.021(3) 0.039(4) 0.022(3) 0.005(3) 0.006(3) 0.002(3)
C14 0.026(3) 0.030(4) 0.016(3) 0.001(3) 0.007(3) 0.001(3)
C15 0.023(3) 0.036(4) 0.027(4) -0.004(3) 0.001(3) 0.000(3)
C16 0.022(3) 0.038(4) 0.025(3) -0.011(3) -0.008(3) 0.001(3)
C17 0.020(3) 0.022(3) 0.025(3) -0.002(3) 0.002(3) 0.005(3)
C18 0.022(3) 0.026(4) 0.028(4) -0.002(3) -0.005(3) 0.003(3)
C19 0.028(3) 0.019(3) 0.021(3) -0.002(3) -0.001(3) 0.002(3)
C20 0.030(4) 0.033(4) 0.027(4) -0.005(3) 0.002(3) -0.001(3)
C21 0.030(4) 0.029(4) 0.035(4) -0.003(3) 0.003(3) -0.003(3)
C22 0.022(3) 0.030(4) 0.029(4) 0.000(3) 0.003(3) -0.001(3)
C23 0.027(3) 0.033(4) 0.028(4) 0.004(3) 0.002(3) -0.008(3)
C24 0.022(3) 0.040(4) 0.022(3) 0.002(3) 0.003(3) -0.002(3)
C25 0.037(4) 0.051(5) 0.023(4) -0.004(3) 0.010(3) -0.007(4)
C26 0.034(4) 0.026(4) 0.027(4) 0.001(3) 0.002(3) 0.007(3)
C27 0.025(3) 0.029(4) 0.020(3) -0.003(3) -0.001(3) 0.004(3)
C28 0.028(3) 0.027(4) 0.035(4) -0.001(3) -0.001(3) 0.005(3)
C29 0.022(3) 0.027(4) 0.032(4) -0.007(3) 0.003(3) 0.002(3)
C30 0.031(4) 0.032(4) 0.037(4) 0.003(3) 0.009(3) 0.013(3)
B1 0.035(4) 0.029(4) 0.025(4) -0.005(3) 0.007(3) 0.013(3)
B2 0.019(4) 0.035(4) 0.023(4) -0.004(3) 0.001(3) 0.003(3)
O3B 0.153(17) 0.076(9) 0.053(8) -0.012(9) 0.019(10) -0.058(13)
N17B 0.115(10) 0.053(7) 0.085(8) -0.011(6) -0.006(7) -0.021(7)
C74B 0.107(13) 0.043(9) 0.077(9) -0.023(8) 0.028(10) -0.015(9)
C75B 0.19(2) 0.067(11) 0.124(15) 0.024(11) -0.066(14) -0.051(13)
C76B 0.162(17) 0.093(13) 0.087(12) 0.010(10) -0.021(12) -0.067(12)
O4 0.208(17) 0.236(19) 0.145(15) 0.062(14) -0.014(12) -0.023(15)
O7 0.052(6) 0.094(9) 0.070(7) -0.010(7) -0.001(6) 0.007(6)
N22 0.056(7) 0.161(14) 0.074(9) -0.058(9) 0.012(7) 0.016(8)
C86 0.145(12) 0.112(11) 0.065(9) -0.008(8) 0.038(8) -0.021(10)
C87 0.062(12) 0.142(17) 0.134(18) -0.070(12) -0.010(11) 0.030(11)
C88 0.094(14) 0.25(2) 0.052(11) -0.041(14) -0.007(11) -0.036(15)
N18 0.158(12) 0.087(9) 0.080(9) -0.011(7) -0.004(8) -0.023(9)
C77 0.145(12) 0.112(11) 0.065(9) -0.008(8) 0.038(8) -0.021(10)
C78 0.19(2) 0.132(16) 0.21(2) 0.032(18) 0.034(19) -0.037(15)
C79 0.159(16) 0.098(13) 0.096(13) 0.005(10) 0.009(11) -0.041(11)
O2 0.052(6) 0.094(9) 0.070(7) -0.010(7) -0.001(6) 0.007(6)
N16 0.056(7) 0.161(14) 0.074(9) -0.058(9) 0.012(7) 0.016(8)
C71 0.037(8) 0.144(15) 0.046(9) -0.040(10) 0.010(7) 0.017(9)
C72 0.094(14) 0.25(2) 0.052(11) -0.041(14) -0.007(11) -0.036(15)
C73 0.062(12) 0.142(17) 0.134(18) -0.070(12) -0.010(11) 0.030(11)
O6 0.052(6) 0.094(9) 0.070(7) -0.010(7) -0.001(6) 0.007(6)
N21 0.056(7) 0.161(14) 0.074(9) -0.058(9) 0.012(7) 0.016(8)
C83 0.145(12) 0.112(11) 0.065(9) -0.008(8) 0.038(8) -0.021(10)
C85 0.094(14) 0.25(2) 0.052(11) -0.041(14) -0.007(11) -0.036(15)
C84 0.062(12) 0.142(17) 0.134(18) -0.070(12) -0.010(11) 0.030(11)
N13 0.032(3) 0.035(4) 0.049(4) -0.005(3) 0.021(3) -0.006(3)
C31 0.038(4) 0.047(5) 0.057(5) -0.003(4) 0.029(4) -0.003(4)
C32 0.088(8) 0.096(9) 0.095(8) -0.054(7) 0.070(7) -0.038(7)
C33 0.057(6) 0.049(6) 0.078(7) 0.012(5) 0.031(5) -0.012(4)
C34B 0.076(8) 0.085(11) 0.086(11) 0.046(9) 0.038(8) 0.006(7)
C34A 0.076(8) 0.085(11) 0.086(11) 0.046(9) 0.038(8) 0.006(7)
C35 0.043(5) 0.037(5) 0.052(5) 0.000(4) 0.012(4) -0.009(4)
C36 0.058(5) 0.049(5) 0.053(5) -0.010(4) 0.023(4) -0.014(4)
C37 0.028(4) 0.065(6) 0.063(6) -0.014(5) 0.016(4) -0.012(4)
C38 0.027(4) 0.101(8) 0.059(6) 0.008(6) 0.006(4) -0.001(5)
O1 0.063(6) 0.062(7) 0.034(6) 0.003(5) 0.007(5) -0.038(5)
C61 0.061(10) 0.085(13) 0.070(11) 0.011(10) 0.041(8) 0.013(10)
C62 0.097(11) 0.069(11) 0.060(9) -0.007(9) 0.034(8) -0.009(9)
C63 0.103(11) 0.096(13) 0.063(10) -0.002(10) -0.019(9) -0.053(10)
C64 0.074(11) 0.104(15) 0.085(13) 0.026(12) -0.033(11) -0.056(10)
N20A 0.086(10) 0.109(13) 0.163(16) 0.014(11) 0.058(10) 0.003(9)
N20B 0.086(10) 0.109(13) 0.163(16) 0.014(11) 0.058(10) 0.003(9)
C91A 0.105(17) 0.103(15) 0.142(17) -0.037(13) -0.042(16) 0.037(15)
C91B 0.105(17) 0.103(15) 0.142(17) -0.037(13) -0.042(16) 0.037(15)
C92A 0.19(2) 0.16(2) 0.101(16) -0.068(15) -0.006(16) -0.009(19)
C92B 0.19(2) 0.16(2) 0.101(16) -0.068(15) -0.006(16) -0.009(19)
O3A 0.153(17) 0.076(9) 0.053(8) -0.012(9) 0.019(10) -0.058(13)
N17A 0.115(10) 0.053(7) 0.085(8) -0.011(6) -0.006(7) -0.021(7)
C74A 0.107(13) 0.043(9) 0.077(9) -0.023(8) 0.028(10) -0.015(9)
C76A 0.162(17) 0.093(13) 0.087(12) 0.010(10) -0.021(12) -0.067(12)
C75A 0.19(2) 0.067(11) 0.124(15) 0.024(11) -0.066(14) -0.051(13)
O5 0.208(17) 0.236(19) 0.145(15) 0.062(14) -0.014(12) -0.023(15)
N19 0.158(12) 0.087(9) 0.080(9) -0.011(7) -0.004(8) -0.023(9)
C80 0.145(12) 0.112(11) 0.065(9) -0.008(8) 0.038(8) -0.021(10)
C81 0.159(16) 0.098(13) 0.096(13) 0.005(10) 0.009(11) -0.041(11)
C82 0.19(2) 0.132(16) 0.21(2) 0.032(18) 0.034(19) -0.037(15)
N15 0.026(3) 0.054(4) 0.029(3) -0.007(3) -0.006(2) 0.002(3)
C51 0.020(4) 0.056(5) 0.049(5) -0.011(4) -0.009(3) 0.001(3)
C52 0.028(4) 0.076(6) 0.054(5) 0.007(5) -0.001(4) -0.001(4)
C53 0.042(4) 0.051(5) 0.036(4) -0.008(4) -0.008(3) -0.004(4)
C54 0.053(5) 0.052(5) 0.049(5) -0.014(4) -0.011(4) 0.004(4)
C55 0.046(5) 0.064(6) 0.031(4) -0.005(4) -0.009(4) 0.009(4)
C56 0.064(6) 0.108(9) 0.041(5) 0.019(6) -0.006(5) -0.002(6)
C57 0.027(4) 0.061(5) 0.035(4) -0.002(4) -0.002(3) 0.013(4)
C58 0.049(5) 0.075(7) 0.075(7) -0.017(6) -0.014(5) 0.023(5)
N14 0.054(4) 0.034(4) 0.036(4) 0.013(3) 0.002(3) 0.014(3)
C41 0.087(7) 0.053(6) 0.037(5) 0.012(4) -0.006(5) 0.020(5)
C42 0.127(10) 0.064(7) 0.057(6) -0.001(6) -0.030(6) 0.017(7)
C43 0.046(5) 0.044(5) 0.040(4) 0.016(4) 0.001(4) 0.005(4)
C44 0.064(6) 0.069(6) 0.046(5) -0.001(5) 0.000(4) 0.034(5)
C45 0.066(6) 0.038(5) 0.066(6) 0.023(4) 0.009(5) 0.004(4)
C46 0.072(6) 0.046(6) 0.072(7) 0.018(5) -0.006(5) -0.002(5)
C47 0.060(5) 0.041(5) 0.044(5) 0.008(4) 0.009(4) 0.019(4)
C48 0.089(7) 0.069(7) 0.057(6) 0.019(5) 0.037(5) 0.022(6)

loop_
_atom_type_symbol
_atom_type_description
_atom_type_scat_dispersion_real
_atom_type_scat_dispersion_imag
_atom_type_scat_source
C C 0.0033 0.0016 'International Tables Vol C Tables 4.2.6.8 and 6.1.1.4'
H H 0.0000 0.0000 'International Tables Vol C Tables 4.2.6.8 and 6.1.1.4'
B B 0.0013 0.0007 'International Tables Vol C Tables 4.2.6.8 and 6.1.1.4'
N N 0.0061 0.0033 'International Tables Vol C Tables 4.2.6.8 and 6.1.1.4'
O O 0.0106 0.0060 'International Tables Vol C Tables 4.2.6.8 and 6.1.1.4'
S S 0.1246 0.1234 'International Tables Vol C Tables 4.2.6.8 and 6.1.1.4'
Fe Fe 0.3463 0.8444 'International Tables Vol C Tables 4.2.6.8 and 6.1.1.4'
Se Se -0.0929 2.2259 'International Tables Vol C Tables 4.2.6.8 and 6.1.1.4'
W W -0.8490 6.8722 'International Tables Vol C Tables 4.2.6.8 and 6.1.1.4'

loop_
_geom_angle_atom_site_label_1
_geom_angle_atom_site_label_2
_geom_angle_atom_site_label_3
_geom_angle
N4 W1 N2 80.49(19)
N4 W1 N6 81.43(19)
N2 W1 N6 81.79(18)
N4 W1 S2 88.05(13)
N2 W1 S2 165.08(14)
N6 W1 S2 87.10(13)
N4 W1 S3 85.84(14)
N2 W1 S3 86.58(14)
N6 W1 S3 163.99(14)
S2 W1 S3 102.20(5)
N4 W1 S1 164.06(14)
N2 W1 S1 87.09(15)
N6 W1 S1 86.97(14)
S2 W1 S1 102.30(6)
S3 W1 S1 103.45(6)
N4 W1 Fe3 98.11(13)
N2 W1 Fe3 138.63(13)
N6 W1 Fe3 139.28(13)
S2 W1 Fe3 52.29(4)
S3 W1 Fe3 52.25(4)
S1 W1 Fe3 97.82(4)
N4 W1 Fe2 137.83(13)
N2 W1 Fe2 94.95(14)
N6 W1 Fe2 139.82(14)
S2 W1 Fe2 99.96(4)
S3 W1 Fe2 51.99(5)
S1 W1 Fe2 52.85(4)
Fe3 W1 Fe2 58.64(3)
N4 W1 Fe1 139.94(13)
N2 W1 Fe1 139.17(14)
N6 W1 Fe1 96.64(13)
S2 W1 Fe1 51.95(4)
S3 W1 Fe1 99.35(5)
S1 W1 Fe1 52.16(4)
Fe3 W1 Fe1 58.09(3)
Fe2 W1 Fe1 60.48(3)
N11 W2 N7 80.22(18)
N11 W2 N9 82.08(19)
N7 W2 N9 80.94(18)
N11 W2 S5 164.53(14)
N7 W2 S5 88.47(13)
N9 W2 S5 85.76(14)
N11 W2 S6 87.71(13)
N7 W2 S6 86.06(13)
N9 W2 S6 164.65(13)
S5 W2 S6 102.10(6)
N11 W2 S4 87.15(13)
N7 W2 S4 163.90(13)
N9 W2 S4 87.50(13)
S5 W2 S4 101.89(6)
S6 W2 S4 103.49(6)
N11 W2 Fe5 96.42(13)
N7 W2 Fe5 138.24(13)
N9 W2 Fe5 140.26(13)
S5 W2 Fe5 99.05(4)
S6 W2 Fe5 52.18(4)
S4 W2 Fe5 52.82(4)
N11 W2 Fe6 139.75(13)
N7 W2 Fe6 97.91(12)
N9 W2 Fe6 137.73(13)
S5 W2 Fe6 52.03(4)
S6 W2 Fe6 52.17(4)
S4 W2 Fe6 98.18(4)
Fe5 W2 Fe6 58.57(3)
N11 W2 Fe4 138.98(13)
N7 W2 Fe4 140.34(13)
N9 W2 Fe4 96.40(13)
S5 W2 Fe4 51.95(4)
S6 W2 Fe4 98.83(4)
S4 W2 Fe4 51.88(4)
Fe5 W2 Fe4 59.36(3)
Fe6 W2 Fe4 58.15(3)
Fe2 Se1 Fe5 155.34(4)
Fe2 Se1 Fe4 131.21(4)
Fe5 Se1 Fe4 65.64(3)
Fe2 Se1 Fe1 66.88(3)
Fe5 Se1 Fe1 132.98(4)
Fe4 Se1 Fe1 101.98(4)
Fe2 Se1 Fe6 135.93(4)
Fe5 Se1 Fe6 64.33(3)
Fe4 Se1 Fe6 64.31(3)
Fe1 Se1 Fe6 69.49(3)
Fe2 Se1 Fe3 64.15(3)
Fe5 Se1 Fe3 133.61(4)
Fe4 Se1 Fe3 68.50(3)
Fe1 Se1 Fe3 63.64(3)
Fe6 Se1 Fe3 101.40(4)
Fe6 Se11 Fe1 75.86(4)
Fe3 Se12 Fe4 75.30(4)
S2 Fe1 S1 108.21(7)
S2 Fe1 Se11 113.24(6)
S1 Fe1 Se11 119.78(6)
S2 Fe1 Se1 108.98(5)
S1 Fe1 Se1 103.87(6)
Se11 Fe1 Se1 101.70(4)
S2 Fe1 Fe3 53.93(5)
S1 Fe1 Fe3 101.97(6)
Se11 Fe1 Fe3 137.63(5)
Se1 Fe1 Fe3 58.40(3)
S2 Fe1 W1 54.97(4)
S1 Fe1 W1 55.25(5)
Se11 Fe1 W1 152.04(5)
Se1 Fe1 W1 106.16(4)
Fe3 Fe1 W1 60.28(3)
S2 Fe1 Fe2 101.23(5)
S1 Fe1 Fe2 53.00(5)
Se11 Fe1 Fe2 144.24(5)
Se1 Fe1 Fe2 56.14(3)
Fe3 Fe1 Fe2 58.90(3)
W1 Fe1 Fe2 59.15(3)
S2 Fe1 Fe6 104.97(5)
S1 Fe1 Fe6 145.45(6)
Se11 Fe1 Fe6 51.87(3)
Se1 Fe1 Fe6 55.30(3)
Fe3 Fe1 Fe6 89.79(4)
W1 Fe1 Fe6 149.71(4)
Fe2 Fe1 Fe6 111.18(4)
S3 Fe2 S1 110.06(7)
S3 Fe2 S7 114.33(8)
S1 Fe2 S7 122.33(8)
S3 Fe2 Se1 108.17(6)
S1 Fe2 Se1 104.39(6)
S7 Fe2 Se1 94.95(7)
S3 Fe2 Fe3 53.99(5)
S1 Fe2 Fe3 101.56(6)
S7 Fe2 Fe3 134.04(7)
Se1 Fe2 Fe3 58.58(3)
S3 Fe2 W1 55.90(5)
S1 Fe2 W1 55.73(5)
S7 Fe2 W1 156.93(7)
Se1 Fe2 W1 107.89(4)
Fe3 Fe2 W1 60.64(3)
S3 Fe2 Fe1 102.24(6)
S1 Fe2 Fe1 52.73(5)
S7 Fe2 Fe1 139.96(7)
Se1 Fe2 Fe1 56.98(3)
Fe3 Fe2 Fe1 58.68(3)
W1 Fe2 Fe1 60.37(3)
S2 Fe3 S3 108.82(7)
S2 Fe3 Se12 115.22(6)
S3 Fe3 Se12 114.58(6)
S2 Fe3 Se1 108.80(6)
S3 Fe3 Se1 106.66(6)
Se12 Fe3 Se1 102.10(4)
S2 Fe3 Fe1 54.18(5)
S3 Fe3 Fe1 105.12(6)
Se12 Fe3 Fe1 139.67(5)
Se1 Fe3 Fe1 57.96(3)
S2 Fe3 Fe2 104.31(5)
S3 Fe3 Fe2 53.68(5)
Se12 Fe3 Fe2 140.01(5)
Se1 Fe3 Fe2 57.27(3)
Fe1 Fe3 Fe2 62.43(4)
S2 Fe3 W1 55.61(4)
S3 Fe3 W1 55.86(4)
Se12 Fe3 W1 150.99(5)
Se1 Fe3 W1 106.89(4)
Fe1 Fe3 W1 61.63(3)
Fe2 Fe3 W1 60.72(3)
S2 Fe3 Fe4 106.04(5)
S3 Fe3 Fe4 144.63(6)
Se12 Fe3 Fe4 52.70(4)
Se1 Fe3 Fe4 55.22(3)
Fe1 Fe3 Fe4 90.39(4)
Fe2 Fe3 Fe4 111.55(4)
W1 Fe3 Fe4 151.75(4)
S5 Fe4 S4 108.14(7)
S5 Fe4 Se12 113.57(6)
S4 Fe4 Se12 117.60(6)
S5 Fe4 Se1 108.53(5)
S4 Fe4 Se1 105.84(6)
Se12 Fe4 Se1 102.42(4)
S5 Fe4 Fe6 53.80(5)
S4 Fe4 Fe6 103.17(6)
Se12 Fe4 Fe6 138.81(5)
Se1 Fe4 Fe6 58.25(3)
S5 Fe4 Fe5 101.48(6)
S4 Fe4 Fe5 53.81(5)
Se12 Fe4 Fe5 144.11(5)
Se1 Fe4 Fe5 57.14(3)
Fe6 Fe4 Fe5 59.55(3)
S5 Fe4 W2 54.78(4)
S4 Fe4 W2 55.53(4)
Se12 Fe4 W2 150.46(5)
Se1 Fe4 W2 107.06(4)
Fe6 Fe4 W2 60.79(3)
Fe5 Fe4 W2 59.64(3)
S5 Fe4 Fe3 104.36(5)
S4 Fe4 Fe3 146.81(6)
Se12 Fe4 Fe3 51.99(4)
Se1 Fe4 Fe3 56.28(3)
Fe6 Fe4 Fe3 90.50(4)
Fe5 Fe4 Fe3 113.08(4)
W2 Fe4 Fe3 150.60(4)
S6 Fe5 S4 110.42(7)
S6 Fe5 S8 112.69(8)
S4 Fe5 S8 121.37(7)
S6 Fe5 Se1 108.04(6)
S4 Fe5 Se1 105.41(6)
S8 Fe5 Se1 96.98(6)
S6 Fe5 Fe6 54.20(5)
S4 Fe5 Fe6 102.72(6)
S8 Fe5 Fe6 134.58(7)
Se1 Fe5 Fe6 58.28(3)
S6 Fe5 Fe4 103.19(6)
S4 Fe5 Fe4 53.25(5)
S8 Fe5 Fe4 141.37(7)
Se1 Fe5 Fe4 57.23(3)
Fe6 Fe5 Fe4 59.56(3)
S6 Fe5 W2 56.17(4)
S4 Fe5 W2 55.99(4)
S8 Fe5 W2 154.46(7)
Se1 Fe5 W2 108.26(4)
Fe6 Fe5 W2 61.27(3)
Fe4 Fe5 W2 61.00(3)
S5 Fe6 S6 108.10(7)
S5 Fe6 Se11 113.65(6)
S6 Fe6 Se11 117.81(6)
S5 Fe6 Se1 107.80(6)
S6 Fe6 Se1 106.69(5)
Se11 Fe6 Se1 101.99(4)
S5 Fe6 Fe5 102.60(5)
S6 Fe6 Fe5 53.64(5)
Se11 Fe6 Fe5 142.85(5)
Se1 Fe6 Fe5 57.39(3)
S5 Fe6 Fe4 53.83(5)
S6 Fe6 Fe4 103.84(5)
Se11 Fe6 Fe4 137.88(5)
Se1 Fe6 Fe4 57.44(3)
Fe5 Fe6 Fe4 60.89(3)
S5 Fe6 W2 54.90(4)
S6 Fe6 W2 55.55(4)
Se11 Fe6 W2 151.28(5)
Se1 Fe6 W2 106.63(3)
Fe5 Fe6 W2 60.15(3)
Fe4 Fe6 W2 61.05(3)
S5 Fe6 Fe1 104.30(5)
S6 Fe6 Fe1 146.78(6)
Se11 Fe6 Fe1 52.27(3)
Se1 Fe6 Fe1 55.22(3)
Fe5 Fe6 Fe1 112.06(4)
Fe4 Fe6 Fe1 89.31(4)
W2 Fe6 Fe1 149.84(4)
Fe1 S1 Fe2 74.28(6)
Fe1 S1 W1 72.59(5)
Fe2 S1 W1 71.42(5)
Fe3 S2 Fe1 71.89(6)
Fe3 S2 W1 72.10(5)
Fe1 S2 W1 73.08(5)
Fe2 S3 Fe3 72.33(6)
Fe2 S3 W1 72.11(5)
Fe3 S3 W1 71.90(5)
Fe4 S4 Fe5 72.94(6)
Fe4 S4 W2 72.59(5)
Fe5 S4 W2 71.19(5)
Fe6 S5 Fe4 72.37(6)
Fe6 S5 W2 73.07(5)
Fe4 S5 W2 73.27(5)
Fe5 S6 Fe6 72.15(6)
Fe5 S6 W2 71.65(5)
Fe6 S6 W2 72.28(5)
C2 N1 N2 110.0(5)
C2 N1 B1 128.6(6)
N2 N1 B1 121.2(5)
C4 N2 N1 106.5(5)
C4 N2 W1 134.2(4)
N1 N2 W1 119.2(4)
C7 N3 N4 110.6(6)
C7 N3 B1 128.7(6)
N4 N3 B1 120.6(5)
C9 N4 N3 105.6(5)
C9 N4 W1 134.4(4)
N3 N4 W1 120.0(4)
C12 N5 N6 110.2(5)
C12 N5 B1 128.8(5)
N6 N5 B1 121.0(5)
C14 N6 N5 105.7(5)
C14 N6 W1 135.0(4)
N5 N6 W1 119.0(4)
C17 N7 N8 105.7(5)
C17 N7 W2 134.6(4)
N8 N7 W2 119.7(4)
C19 N8 N7 110.9(5)
C19 N8 B2 127.4(5)
N7 N8 B2 121.6(5)
C22 N9 N10 105.7(5)
C22 N9 W2 133.8(4)
N10 N9 W2 119.5(4)
C24 N10 N9 110.9(5)
C24 N10 B2 127.8(5)
N9 N10 B2 120.9(5)
C27 N11 N12 106.6(5)
C27 N11 W2 134.1(4)
N12 N11 W2 119.3(4)
C29 N12 N11 110.5(5)
C29 N12 B2 127.5(5)
N11 N12 B2 121.7(5)
N1 C2 C3 107.4(6)
N1 C2 C1 123.1(6)
C3 C2 C1 129.5(6)
C2 C3 C4 107.4(6)
N2 C4 C3 108.7(6)
N2 C4 C5 125.5(6)
C3 C4 C5 125.9(6)
N3 C7 C8 107.7(6)
N3 C7 C6 123.9(7)
C8 C7 C6 128.4(7)
C7 C8 C9 106.2(6)
N4 C9 C8 110.0(6)
N4 C9 C10 125.0(6)
C8 C9 C10 125.0(6)
N5 C12 C13 107.1(6)
N5 C12 C11 123.4(6)
C13 C12 C11 129.5(6)
C12 C13 C14 107.0(6)
N6 C14 C13 110.0(6)
N6 C14 C15 124.7(6)
C13 C14 C15 125.3(6)
N7 C17 C18 109.5(5)
N7 C17 C16 125.3(5)
C18 C17 C16 125.2(5)
C19 C18 C17 106.8(5)
N8 C19 C18 107.0(5)
N8 C19 C20 123.2(6)
C18 C19 C20 129.8(6)
N9 C22 C23 109.6(6)
N9 C22 C21 125.5(6)
C23 C22 C21 124.9(6)
C24 C23 C22 105.6(6)
N10 C24 C23 108.1(6)
N10 C24 C25 122.3(6)
C23 C24 C25 129.5(6)
N11 C27 C28 108.1(6)
N11 C27 C26 125.6(6)
C28 C27 C26 126.3(6)
C29 C28 C27 108.0(6)
N12 C29 C28 106.8(6)
N12 C29 C30 123.8(6)
C28 C29 C30 129.4(6)
N5 B1 N1 111.1(6)
N5 B1 N3 108.2(5)
N1 B1 N3 109.9(6)
N10 B2 N8 107.8(5)
N10 B2 N12 110.2(5)
N8 B2 N12 109.7(5)
C74B N17B C75B 120(2)
C74B N17B C76B 124(2)
C75B N17B C76B 116(2)
O3B C74B N17B 130(3)
C86 N22 C88 121.6(13)
C86 N22 C87 134.6(14)
C88 N22 C87 102.5(14)
O7 C86 N22 131.9(15)
N22 C87 C88 38.1(7)
N22 C88 C87 39.4(8)
C77 N18 C78 120.1(17)
C77 N18 C79 126.6(18)
C78 N18 C79 113(2)
O4 C77 N18 128(2)
C71 N16 C73 122.1(13)
C71 N16 C72 135.0(13)
C73 N16 C72 102.6(14)
O2 C71 N16 132.4(15)
C83 N21 C84 121.6(13)
C83 N21 C85 134.3(14)
C84 N21 C85 102.4(14)
O6 C83 N21 131.9(15)
N21 C85 C84 38.1(7)
N21 C84 C85 39.5(8)
C33 N13 C31 111.2(6)
C33 N13 C35 112.3(6)
C31 N13 C35 106.4(5)
C33 N13 C37 106.2(6)
C31 N13 C37 110.9(6)
C35 N13 C37 109.9(6)
C32 C31 N13 114.6(6)
N13 C33 C34B 117(3)
N13 C33 C34A 114.5(8)
C34B C33 C34A 38(4)
C36 C35 N13 115.6(6)
C38 C37 N13 114.9(6)
C62 O1 C63 118.5(12)
O1 C62 C61 110.9(12)
O1 C63 C64 111.2(13)
N20A C91A C92A 168(2)
N20B C91B C92B 169(7)
C74A N17A C75A 123.6(15)
C74A N17A C76A 120.6(13)
C75A N17A C76A 115.0(15)
O3A C74A N17A 124.4(18)
C80 N19 C82 122.0(13)
C80 N19 C81 134.8(14)
C82 N19 C81 102.6(14)
O5 C80 N19 132.4(15)
C53 N15 C57 107.0(5)
C53 N15 C55 111.8(6)
C57 N15 C55 111.2(6)
C53 N15 C51 110.7(6)
C57 N15 C51 110.2(6)
C55 N15 C51 106.0(5)
C52 C51 N15 114.1(6)
N15 C53 C54 115.3(6)
C56 C55 N15 114.6(6)
N15 C57 C58 115.1(6)
C47 N14 C45 113.0(7)
C47 N14 C41 110.3(6)
C45 N14 C41 106.1(6)
C47 N14 C43 106.1(6)
C45 N14 C43 110.5(6)
C41 N14 C43 110.9(6)
C42 C41 N14 115.2(7)
C44 C43 N14 113.8(7)
N14 C45 C46 115.3(7)
C48 C47 N14 116.1(7)

loop_
_geom_bond_atom_site_label_1
_geom_bond_atom_site_label_2
_geom_bond_distance
W1 N4 2.277(5)
W1 N2 2.296(5)
W1 N6 2.302(5)
W1 S2 2.3575(15)
W1 S3 2.3672(16)
W1 S1 2.3719(17)
W1 Fe3 2.7186(9)
W1 Fe2 2.7206(10)
W1 Fe1 2.7545(9)
W2 N11 2.278(5)
W2 N7 2.288(5)
W2 N9 2.322(5)
W2 S5 2.3435(16)
W2 S6 2.3720(16)
W2 S4 2.3735(15)
W2 Fe5 2.7104(9)
W2 Fe6 2.7403(9)
W2 Fe4 2.7472(9)
Se1 Fe2 2.4899(11)
Se1 Fe5 2.4919(11)
Se1 Fe4 2.4944(11)
Se1 Fe1 2.5140(11)
Se1 Fe6 2.5164(11)
Se1 Fe3 2.5259(12)
Se11 Fe6 2.3257(12)
Se11 Fe1 2.3384(13)
Se12 Fe3 2.3015(13)
Se12 Fe4 2.3236(14)
Fe1 S2 2.2671(19)
Fe1 S1 2.2796(18)
Fe1 Fe3 2.6575(13)
Fe1 Fe2 2.7575(13)
Fe1 Fe6 2.8669(12)
Fe2 S3 2.252(2)
Fe2 S1 2.2877(18)
Fe2 S7 2.320(2)
Fe2 Fe3 2.6636(13)
Fe3 S2 2.2602(18)
Fe3 S3 2.2614(18)
Fe3 Fe4 2.8254(12)
Fe4 S5 2.2588(18)
Fe4 S4 2.2650(18)
Fe4 Fe6 2.6668(12)
Fe4 Fe5 2.7024(14)
Fe5 S6 2.2559(18)
Fe5 S4 2.2815(18)
Fe5 S8 2.323(2)
Fe5 Fe6 2.6664(13)
Fe6 S5 2.2580(18)
Fe6 S6 2.2721(18)
N1 C2 1.350(8)
N1 N2 1.380(7)
N1 B1 1.519(9)
N2 C4 1.346(8)
N3 C7 1.349(9)
N3 N4 1.381(7)
N3 B1 1.542(10)
N4 C9 1.348(8)
N5 C12 1.358(8)
N5 N6 1.390(7)
N5 B1 1.515(9)
N6 C14 1.344(8)
N7 C17 1.355(8)
N7 N8 1.373(7)
N8 C19 1.347(8)
N8 B2 1.526(8)
N9 C22 1.362(8)
N9 N10 1.368(7)
N10 C24 1.341(8)
N10 B2 1.526(9)
N11 C27 1.350(8)
N11 N12 1.377(7)
N12 C29 1.350(8)
N12 B2 1.545(9)
C1 C2 1.489(10)
C2 C3 1.362(10)
C3 C4 1.397(9)
C4 C5 1.482(10)
C6 C7 1.479(11)
C7 C8 1.373(10)
C8 C9 1.401(10)
C9 C10 1.483(9)
C11 C12 1.486(9)
C12 C13 1.374(9)
C13 C14 1.392(9)
C14 C15 1.484(9)
C16 C17 1.494(8)
C17 C18 1.389(9)
C18 C19 1.379(9)
C19 C20 1.480(9)
C21 C22 1.488(9)
C22 C23 1.403(9)
C23 C24 1.379(10)
C24 C25 1.490(9)
C26 C27 1.482(9)
C27 C28 1.400(9)
C28 C29 1.365(9)
C29 C30 1.482(9)
O3B C74B 1.185(16)
N17B C74B 1.345(17)
N17B C75B 1.407(15)
N17B C76B 1.439(16)
O4 C77 1.161(16)
O7 C86 1.136(13)
N22 C86 1.283(14)
N22 C88 1.311(14)
N22 C87 1.349(13)
C87 C88 2.07(2)
N18 C77 1.303(17)
N18 C78 1.378(16)
N18 C79 1.419(14)
O2 C71 1.136(13)
N16 C71 1.282(14)
N16 C73 1.311(14)
N16 C72 1.349(13)
O6 C83 1.136(13)
N21 C83 1.283(14)
N21 C84 1.311(14)
N21 C85 1.349(13)
C85 C84 2.07(2)
N13 C33 1.496(10)
N13 C31 1.510(9)
N13 C35 1.511(9)
N13 C37 1.525(10)
C31 C32 1.503(12)
C33 C34B 1.509(10)
C33 C34A 1.510(9)
C35 C36 1.499(10)
C37 C38 1.509(9)
O1 C62 1.419(14)
O1 C63 1.437(13)
C61 C62 1.437(15)
C63 C64 1.450(17)
N20A C91A 1.11(2)
N20B C91B 1.12(3)
C91A C92A 1.73(3)
C91B C92B 1.71(4)
O3A C74A 1.186(14)
N17A C74A 1.341(16)
N17A C75A 1.404(13)
N17A C76A 1.429(14)
O5 C80 1.135(13)
N19 C80 1.282(14)
N19 C82 1.310(14)
N19 C81 1.349(13)
N15 C53 1.508(9)
N15 C57 1.515(9)
N15 C55 1.522(9)
N15 C51 1.544(9)
C51 C52 1.492(11)
C53 C54 1.510(11)
C55 C56 1.501(12)
C57 C58 1.519(12)
N14 C47 1.509(9)
N14 C45 1.513(11)
N14 C41 1.520(10)
N14 C43 1.530(10)
C41 C42 1.510(14)
C43 C44 1.505(11)
C45 C46 1.516(12)
C47 C48 1.505(11)

loop_
_geom_torsion_atom_site_label_1
_geom_torsion_atom_site_label_2
_geom_torsion_atom_site_label_3
_geom_torsion_atom_site_label_4
_geom_torsion
Fe6 Se11 Fe1 S2 -91.17(6)
Fe6 Se11 Fe1 S1 139.22(7)
Fe6 Se11 Fe1 Se1 25.61(4)
Fe6 Se11 Fe1 Fe3 -29.85(8)
Fe6 Se11 Fe1 W1 -149.60(10)
Fe6 Se11 Fe1 Fe2 72.31(8)
Fe2 Se1 Fe1 S2 -90.98(6)
Fe5 Se1 Fe1 S2 106.69(7)
Fe4 Se1 Fe1 S2 38.94(6)
Fe6 Se1 Fe1 S2 95.40(6)
Fe3 Se1 Fe1 S2 -19.50(5)
Fe2 Se1 Fe1 S1 24.19(6)
Fe5 Se1 Fe1 S1 -138.13(6)
Fe4 Se1 Fe1 S1 154.12(6)
Fe6 Se1 Fe1 S1 -149.43(6)
Fe3 Se1 Fe1 S1 95.68(6)
Fe2 Se1 Fe1 Se11 149.19(5)
Fe5 Se1 Fe1 Se11 -13.14(7)
Fe4 Se1 Fe1 Se11 -80.89(5)
Fe6 Se1 Fe1 Se11 -24.43(4)
Fe3 Se1 Fe1 Se11 -139.33(5)
Fe2 Se1 Fe1 Fe3 -71.48(4)
Fe5 Se1 Fe1 Fe3 126.19(6)
Fe4 Se1 Fe1 Fe3 58.44(4)
Fe6 Se1 Fe1 Fe3 114.90(4)
Fe2 Se1 Fe1 W1 -33.14(3)
Fe5 Se1 Fe1 W1 164.53(4)
Fe4 Se1 Fe1 W1 96.78(4)
Fe6 Se1 Fe1 W1 153.23(4)
Fe3 Se1 Fe1 W1 38.34(3)
Fe5 Se1 Fe1 Fe2 -162.33(6)
Fe4 Se1 Fe1 Fe2 129.92(4)
Fe6 Se1 Fe1 Fe2 -173.62(4)
Fe3 Se1 Fe1 Fe2 71.48(4)
Fe2 Se1 Fe1 Fe6 173.62(4)
Fe5 Se1 Fe1 Fe6 11.30(5)
Fe4 Se1 Fe1 Fe6 -56.45(4)
Fe3 Se1 Fe1 Fe6 -114.90(4)
N4 W1 Fe1 S2 3.5(2)
N2 W1 Fe1 S2 -166.2(2)
N6 W1 Fe1 S2 -81.04(14)
S3 W1 Fe1 S2 98.22(6)
S1 W1 Fe1 S2 -161.96(7)
Fe3 W1 Fe1 S2 64.68(5)
Fe2 W1 Fe1 S2 134.08(6)
N4 W1 Fe1 S1 165.5(2)
N2 W1 Fe1 S1 -4.2(2)
N6 W1 Fe1 S1 80.91(14)
S2 W1 Fe1 S1 161.96(7)
S3 W1 Fe1 S1 -99.83(7)
Fe3 W1 Fe1 S1 -133.36(6)
Fe2 W1 Fe1 S1 -63.97(6)
N4 W1 Fe1 Se11 76.5(2)
N2 W1 Fe1 Se11 -93.2(2)
N6 W1 Fe1 Se11 -8.07(16)
S2 W1 Fe1 Se11 72.97(11)
S3 W1 Fe1 Se11 171.19(10)
S1 W1 Fe1 Se11 -88.99(11)
Fe3 W1 Fe1 Se11 137.65(11)
Fe2 W1 Fe1 Se11 -152.96(11)
N4 W1 Fe1 Se1 -98.6(2)
N2 W1 Fe1 Se1 91.7(2)
N6 W1 Fe1 Se1 176.81(13)
S2 W1 Fe1 Se1 -102.15(6)
S3 W1 Fe1 Se1 -3.93(5)
S1 W1 Fe1 Se1 95.89(6)
Fe3 W1 Fe1 Se1 -37.47(3)
Fe2 W1 Fe1 Se1 31.93(3)
N4 W1 Fe1 Fe3 -61.2(2)
N2 W1 Fe1 Fe3 129.2(2)
N6 W1 Fe1 Fe3 -145.72(13)
S2 W1 Fe1 Fe3 -64.68(5)
S3 W1 Fe1 Fe3 33.54(5)
S1 W1 Fe1 Fe3 133.36(6)
Fe2 W1 Fe1 Fe3 69.40(3)
N4 W1 Fe1 Fe2 -130.6(2)
N2 W1 Fe1 Fe2 59.8(2)
N6 W1 Fe1 Fe2 144.88(13)
S2 W1 Fe1 Fe2 -134.08(6)
S3 W1 Fe1 Fe2 -35.86(5)
S1 W1 Fe1 Fe2 63.97(6)
Fe3 W1 Fe1 Fe2 -69.40(3)
N4 W1 Fe1 Fe6 -51.4(2)
N2 W1 Fe1 Fe6 138.9(2)
N6 W1 Fe1 Fe6 -135.97(15)
S2 W1 Fe1 Fe6 -54.93(9)
S3 W1 Fe1 Fe6 43.29(9)
S1 W1 Fe1 Fe6 143.12(10)
Fe3 W1 Fe1 Fe6 9.76(7)
Fe2 W1 Fe1 Fe6 79.15(8)
Fe5 Se1 Fe2 S3 -119.14(11)
Fe4 Se1 Fe2 S3 7.26(8)
Fe1 Se1 Fe2 S3 93.02(6)
Fe6 Se1 Fe2 S3 101.62(7)
Fe3 Se1 Fe2 S3 22.26(5)
Fe5 Se1 Fe2 S1 123.67(10)
Fe4 Se1 Fe2 S1 -109.93(7)
Fe1 Se1 Fe2 S1 -24.16(6)
Fe6 Se1 Fe2 S1 -15.56(9)
Fe3 Se1 Fe2 S1 -94.92(6)
Fe5 Se1 Fe2 S7 -1.52(13)
Fe4 Se1 Fe2 S7 124.88(7)
Fe1 Se1 Fe2 S7 -149.35(7)
Fe6 Se1 Fe2 S7 -140.75(7)
Fe3 Se1 Fe2 S7 139.89(7)
Fe5 Se1 Fe2 Fe3 -141.40(10)
Fe4 Se1 Fe2 Fe3 -15.01(5)
Fe1 Se1 Fe2 Fe3 70.76(4)
Fe6 Se1 Fe2 Fe3 79.36(6)
Fe5 Se1 Fe2 W1 -178.20(8)
Fe4 Se1 Fe2 W1 -51.80(6)
Fe1 Se1 Fe2 W1 33.96(3)
Fe6 Se1 Fe2 W1 42.57(7)
Fe3 Se1 Fe2 W1 -36.80(3)
Fe5 Se1 Fe2 Fe1 147.84(10)
Fe4 Se1 Fe2 Fe1 -85.77(5)
Fe6 Se1 Fe2 Fe1 8.60(6)
Fe3 Se1 Fe2 Fe1 -70.76(4)
N4 W1 Fe2 S3 0.4(2)
N2 W1 Fe2 S3 81.73(15)
N6 W1 Fe2 S3 164.9(2)
S2 W1 Fe2 S3 -97.76(7)
S1 W1 Fe2 S3 164.29(7)
Fe3 W1 Fe2 S3 -64.30(6)
Fe1 W1 Fe2 S3 -132.81(6)
N4 W1 Fe2 S1 -163.9(2)
N2 W1 Fe2 S1 -82.56(15)
N6 W1 Fe2 S1 0.6(2)
S2 W1 Fe2 S1 97.95(6)
S3 W1 Fe2 S1 -164.29(7)
Fe3 W1 Fe2 S1 131.42(6)
Fe1 W1 Fe2 S1 62.90(5)
N4 W1 Fe2 S7 -70.9(3)
N2 W1 Fe2 S7 10.4(2)
N6 W1 Fe2 S7 93.5(3)
S2 W1 Fe2 S7 -169.09(17)
S3 W1 Fe2 S7 -71.34(18)
S1 W1 Fe2 S7 92.95(18)
Fe3 W1 Fe2 S7 -135.63(18)
Fe1 W1 Fe2 S7 155.85(18)
N4 W1 Fe2 Se1 100.64(19)
N2 W1 Fe2 Se1 -178.06(14)
N6 W1 Fe2 Se1 -94.9(2)
S2 W1 Fe2 Se1 2.45(5)
S3 W1 Fe2 Se1 100.20(6)
S1 W1 Fe2 Se1 -95.51(6)
Fe3 W1 Fe2 Se1 35.91(3)
Fe1 W1 Fe2 Se1 -32.61(3)
N4 W1 Fe2 Fe3 64.73(19)
N2 W1 Fe2 Fe3 146.03(14)
N6 W1 Fe2 Fe3 -130.8(2)
S2 W1 Fe2 Fe3 -33.46(5)
S3 W1 Fe2 Fe3 64.30(6)
S1 W1 Fe2 Fe3 -131.42(6)
Fe1 W1 Fe2 Fe3 -68.52(3)
N4 W1 Fe2 Fe1 133.25(19)
N2 W1 Fe2 Fe1 -145.46(14)
N6 W1 Fe2 Fe1 -62.3(2)
S2 W1 Fe2 Fe1 35.05(5)
S3 W1 Fe2 Fe1 132.81(6)
S1 W1 Fe2 Fe1 -62.90(5)
Fe3 W1 Fe2 Fe1 68.52(3)
S2 Fe1 Fe2 S3 1.58(7)
S1 Fe1 Fe2 S3 106.02(8)
Se11 Fe1 Fe2 S3 -162.96(8)
Se1 Fe1 Fe2 S3 -103.86(6)
Fe3 Fe1 Fe2 S3 -33.26(5)
W1 Fe1 Fe2 S3 38.43(5)
Fe6 Fe1 Fe2 S3 -109.48(6)
S2 Fe1 Fe2 S1 -104.44(7)
Se11 Fe1 Fe2 S1 91.01(10)
Se1 Fe1 Fe2 S1 150.12(7)
Fe3 Fe1 Fe2 S1 -139.29(7)
W1 Fe1 Fe2 S1 -67.59(6)
Fe6 Fe1 Fe2 S1 144.50(7)
S2 Fe1 Fe2 S7 157.58(11)
S1 Fe1 Fe2 S7 -97.98(12)
Se11 Fe1 Fe2 S7 -6.97(15)
Se1 Fe1 Fe2 S7 52.14(10)
Fe3 Fe1 Fe2 S7 122.73(11)
W1 Fe1 Fe2 S7 -165.57(11)
Fe6 Fe1 Fe2 S7 46.52(12)
S2 Fe1 Fe2 Se1 105.44(5)
S1 Fe1 Fe2 Se1 -150.12(7)
Se11 Fe1 Fe2 Se1 -59.10(8)
Fe3 Fe1 Fe2 Se1 70.60(4)
W1 Fe1 Fe2 Se1 142.29(4)
Fe6 Fe1 Fe2 Se1 -5.62(4)
S2 Fe1 Fe2 Fe3 34.84(5)
S1 Fe1 Fe2 Fe3 139.29(7)
Se11 Fe1 Fe2 Fe3 -129.70(8)
Se1 Fe1 Fe2 Fe3 -70.60(3)
W1 Fe1 Fe2 Fe3 71.69(3)
Fe6 Fe1 Fe2 Fe3 -76.22(4)
S2 Fe1 Fe2 W1 -36.85(5)
S1 Fe1 Fe2 W1 67.59(6)
Se11 Fe1 Fe2 W1 158.61(8)
Se1 Fe1 Fe2 W1 -142.29(4)
Fe3 Fe1 Fe2 W1 -71.69(3)
Fe6 Fe1 Fe2 W1 -147.91(4)
Fe4 Se12 Fe3 S2 91.45(7)
Fe4 Se12 Fe3 S3 -141.15(7)
Fe4 Se12 Fe3 Se1 -26.28(4)
Fe4 Se12 Fe3 Fe1 27.86(8)
Fe4 Se12 Fe3 Fe2 -79.07(8)
Fe4 Se12 Fe3 W1 155.46(9)
Fe2 Se1 Fe3 S2 95.25(6)
Fe5 Se1 Fe3 S2 -105.82(7)
Fe4 Se1 Fe3 S2 -96.84(6)
Fe1 Se1 Fe3 S2 19.54(5)
Fe6 Se1 Fe3 S2 -40.53(6)
Fe2 Se1 Fe3 S3 -21.98(5)
Fe5 Se1 Fe3 S3 136.95(6)
Fe4 Se1 Fe3 S3 145.94(6)
Fe1 Se1 Fe3 S3 -97.69(6)
Fe6 Se1 Fe3 S3 -157.76(5)
Fe2 Se1 Fe3 Se12 -142.52(5)
Fe5 Se1 Fe3 Se12 16.41(7)
Fe4 Se1 Fe3 Se12 25.39(4)
Fe1 Se1 Fe3 Se12 141.77(5)
Fe6 Se1 Fe3 Se12 81.70(5)
Fe2 Se1 Fe3 Fe1 75.71(4)
Fe5 Se1 Fe3 Fe1 -125.36(6)
Fe4 Se1 Fe3 Fe1 -116.38(4)
Fe6 Se1 Fe3 Fe1 -60.07(4)
Fe5 Se1 Fe3 Fe2 158.93(6)
Fe4 Se1 Fe3 Fe2 167.92(4)
Fe1 Se1 Fe3 Fe2 -75.71(4)
Fe6 Se1 Fe3 Fe2 -135.78(4)
Fe2 Se1 Fe3 W1 36.59(3)
Fe5 Se1 Fe3 W1 -164.47(4)
Fe4 Se1 Fe3 W1 -155.49(4)
Fe1 Se1 Fe3 W1 -39.11(3)
Fe6 Se1 Fe3 W1 -99.19(4)
Fe2 Se1 Fe3 Fe4 -167.92(4)
Fe5 Se1 Fe3 Fe4 -8.98(5)
Fe1 Se1 Fe3 Fe4 116.38(4)
Fe6 Se1 Fe3 Fe4 56.30(3)
S1 Fe1 Fe3 S2 103.94(7)
Se11 Fe1 Fe3 S2 -85.75(9)
Se1 Fe1 Fe3 S2 -157.02(6)
W1 Fe1 Fe3 S2 66.30(5)
Fe2 Fe1 Fe3 S2 136.11(6)
Fe6 Fe1 Fe3 S2 -108.79(6)
S2 Fe1 Fe3 S3 -102.54(7)
S1 Fe1 Fe3 S3 1.40(8)
Se11 Fe1 Fe3 S3 171.72(8)
Se1 Fe1 Fe3 S3 100.45(6)
W1 Fe1 Fe3 S3 -36.23(5)
Fe2 Fe1 Fe3 S3 33.58(6)
Fe6 Fe1 Fe3 S3 148.67(6)
S2 Fe1 Fe3 Se12 87.81(9)
S1 Fe1 Fe3 Se12 -168.25(8)
Se11 Fe1 Fe3 Se12 2.06(13)
Se1 Fe1 Fe3 Se12 -69.21(8)
W1 Fe1 Fe3 Se12 154.11(8)
Fe2 Fe1 Fe3 Se12 -136.08(8)
Fe6 Fe1 Fe3 Se12 -20.99(9)
S2 Fe1 Fe3 Se1 157.02(6)
S1 Fe1 Fe3 Se1 -99.05(6)
Se11 Fe1 Fe3 Se1 71.27(7)
W1 Fe1 Fe3 Se1 -136.68(4)
Fe2 Fe1 Fe3 Se1 -66.87(3)
Fe6 Fe1 Fe3 Se1 48.22(3)
S2 Fe1 Fe3 Fe2 -136.11(6)
S1 Fe1 Fe3 Fe2 -32.17(5)
Se11 Fe1 Fe3 Fe2 138.14(8)
Se1 Fe1 Fe3 Fe2 66.87(3)
W1 Fe1 Fe3 Fe2 -69.81(3)
Fe6 Fe1 Fe3 Fe2 115.09(4)
S2 Fe1 Fe3 W1 -66.30(5)
S1 Fe1 Fe3 W1 37.64(5)
Se11 Fe1 Fe3 W1 -152.05(8)
Se1 Fe1 Fe3 W1 136.68(4)
Fe2 Fe1 Fe3 W1 69.81(3)
Fe6 Fe1 Fe3 W1 -175.10(4)
S2 Fe1 Fe3 Fe4 109.63(6)
S1 Fe1 Fe3 Fe4 -146.43(6)
Se11 Fe1 Fe3 Fe4 23.89(8)
Se1 Fe1 Fe3 Fe4 -47.38(3)
W1 Fe1 Fe3 Fe4 175.94(4)
Fe2 Fe1 Fe3 Fe4 -114.26(4)
Fe6 Fe1 Fe3 Fe4 0.84(4)
S3 Fe2 Fe3 S2 103.04(8)
S1 Fe2 Fe3 S2 -3.47(8)
S7 Fe2 Fe3 S2 -166.63(10)
Se1 Fe2 Fe3 S2 -103.38(6)
W1 Fe2 Fe3 S2 35.77(5)
Fe1 Fe2 Fe3 S2 -35.46(5)
S1 Fe2 Fe3 S3 -106.51(8)
S7 Fe2 Fe3 S3 90.33(11)
Se1 Fe2 Fe3 S3 153.58(6)
W1 Fe2 Fe3 S3 -67.27(5)
Fe1 Fe2 Fe3 S3 -138.50(6)
S3 Fe2 Fe3 Se12 -85.81(9)
S1 Fe2 Fe3 Se12 167.68(8)
S7 Fe2 Fe3 Se12 4.52(14)
Se1 Fe2 Fe3 Se12 67.77(8)
W1 Fe2 Fe3 Se12 -153.08(8)
Fe1 Fe2 Fe3 Se12 135.69(8)
S3 Fe2 Fe3 Se1 -153.58(6)
S1 Fe2 Fe3 Se1 99.92(6)
S7 Fe2 Fe3 Se1 -63.25(10)
W1 Fe2 Fe3 Se1 139.16(4)
Fe1 Fe2 Fe3 Se1 67.92(3)
S3 Fe2 Fe3 Fe1 138.50(6)
S1 Fe2 Fe3 Fe1 31.99(5)
S7 Fe2 Fe3 Fe1 -131.17(11)
Se1 Fe2 Fe3 Fe1 -67.92(3)
W1 Fe2 Fe3 Fe1 71.23(3)
S3 Fe2 Fe3 W1 67.27(5)
S1 Fe2 Fe3 W1 -39.24(5)
S7 Fe2 Fe3 W1 157.60(10)
Se1 Fe2 Fe3 W1 -139.16(4)
Fe1 Fe2 Fe3 W1 -71.23(3)
S3 Fe2 Fe3 Fe4 -142.92(7)
S1 Fe2 Fe3 Fe4 110.57(6)
S7 Fe2 Fe3 Fe4 -52.59(11)
Se1 Fe2 Fe3 Fe4 10.65(4)
W1 Fe2 Fe3 Fe4 149.81(4)
Fe1 Fe2 Fe3 Fe4 78.58(4)
N4 W1 Fe3 S2 81.17(14)
N2 W1 Fe3 S2 166.0(2)
N6 W1 Fe3 S2 -5.1(2)
S3 W1 Fe3 S2 159.46(8)
S1 W1 Fe3 S2 -99.54(7)
Fe2 W1 Fe3 S2 -136.65(6)
Fe1 W1 Fe3 S2 -64.12(6)
N4 W1 Fe3 S3 -78.30(14)
N2 W1 Fe3 S3 6.5(2)
N6 W1 Fe3 S3 -164.6(2)
S2 W1 Fe3 S3 -159.46(8)
S1 W1 Fe3 S3 101.00(7)
Fe2 W1 Fe3 S3 63.89(6)
Fe1 W1 Fe3 S3 136.41(6)
N4 W1 Fe3 Se12 0.94(16)
N2 W1 Fe3 Se12 85.7(2)
N6 W1 Fe3 Se12 -85.3(2)
S2 W1 Fe3 Se12 -80.23(11)
S3 W1 Fe3 Se12 79.23(11)
S1 W1 Fe3 Se12 -179.77(10)
Fe2 W1 Fe3 Se12 143.12(11)
Fe1 W1 Fe3 Se12 -144.35(11)
N4 W1 Fe3 Se1 -177.28(13)
N2 W1 Fe3 Se1 -92.5(2)
N6 W1 Fe3 Se1 96.5(2)
S2 W1 Fe3 Se1 101.55(6)
S3 W1 Fe3 Se1 -98.98(6)
S1 W1 Fe3 Se1 2.01(5)
Fe2 W1 Fe3 Se1 -35.10(3)
Fe1 W1 Fe3 Se1 37.43(3)
N4 W1 Fe3 Fe1 145.29(13)
N2 W1 Fe3 Fe1 -129.9(2)
N6 W1 Fe3 Fe1 59.0(2)
S2 W1 Fe3 Fe1 64.12(6)
S3 W1 Fe3 Fe1 -136.41(6)
S1 W1 Fe3 Fe1 -35.42(5)
Fe2 W1 Fe3 Fe1 -72.53(4)
N4 W1 Fe3 Fe2 -142.18(13)
N2 W1 Fe3 Fe2 -57.4(2)
N6 W1 Fe3 Fe2 131.6(2)
S2 W1 Fe3 Fe2 136.65(6)
S3 W1 Fe3 Fe2 -63.89(6)
S1 W1 Fe3 Fe2 37.11(5)
Fe1 W1 Fe3 Fe2 72.53(4)
N4 W1 Fe3 Fe4 136.68(15)
N2 W1 Fe3 Fe4 -138.5(2)
N6 W1 Fe3 Fe4 50.4(2)
S2 W1 Fe3 Fe4 55.51(9)
S3 W1 Fe3 Fe4 -145.02(11)
S1 W1 Fe3 Fe4 -44.03(10)
Fe2 W1 Fe3 Fe4 -81.14(9)
Fe1 W1 Fe3 Fe4 -8.61(8)
Fe3 Se12 Fe4 S5 -90.14(6)
Fe3 Se12 Fe4 S4 142.17(7)
Fe3 Se12 Fe4 Se1 26.68(4)
Fe3 Se12 Fe4 Fe6 -28.82(8)
Fe3 Se12 Fe4 Fe5 76.63(8)
Fe3 Se12 Fe4 W2 -149.72(9)
Fe2 Se1 Fe4 S5 109.72(7)
Fe5 Se1 Fe4 S5 -91.92(6)
Fe1 Se1 Fe4 S5 40.06(6)
Fe6 Se1 Fe4 S5 -19.96(5)
Fe3 Se1 Fe4 S5 95.21(6)
Fe2 Se1 Fe4 S4 -134.42(6)
Fe5 Se1 Fe4 S4 23.95(5)
Fe1 Se1 Fe4 S4 155.93(5)
Fe6 Se1 Fe4 S4 95.91(6)
Fe3 Se1 Fe4 S4 -148.92(6)
Fe2 Se1 Fe4 Se12 -10.66(7)
Fe5 Se1 Fe4 Se12 147.70(5)
Fe1 Se1 Fe4 Se12 -80.32(5)
Fe6 Se1 Fe4 Se12 -140.34(5)
Fe3 Se1 Fe4 Se12 -25.17(4)
Fe2 Se1 Fe4 Fe6 129.68(6)
Fe5 Se1 Fe4 Fe6 -71.96(4)
Fe1 Se1 Fe4 Fe6 60.03(4)
Fe3 Se1 Fe4 Fe6 115.17(4)
Fe2 Se1 Fe4 Fe5 -158.37(6)
Fe1 Se1 Fe4 Fe5 131.98(4)
Fe6 Se1 Fe4 Fe5 71.96(4)
Fe3 Se1 Fe4 Fe5 -172.87(4)
Fe2 Se1 Fe4 W2 167.48(4)
Fe5 Se1 Fe4 W2 -34.15(3)
Fe1 Se1 Fe4 W2 97.83(4)
Fe6 Se1 Fe4 W2 37.80(3)
Fe3 Se1 Fe4 W2 152.98(4)
Fe2 Se1 Fe4 Fe3 14.50(5)
Fe5 Se1 Fe4 Fe3 172.87(4)
Fe1 Se1 Fe4 Fe3 -55.15(4)
Fe6 Se1 Fe4 Fe3 -115.17(4)
N11 W2 Fe4 S5 -164.8(2)
N7 W2 Fe4 S5 4.0(2)
N9 W2 Fe4 S5 -79.50(14)
S6 W2 Fe4 S5 98.50(6)
S4 W2 Fe4 S5 -161.24(8)
Fe5 W2 Fe4 S5 134.09(6)
Fe6 W2 Fe4 S5 64.30(6)
N11 W2 Fe4 S4 -3.5(2)
N7 W2 Fe4 S4 165.3(2)
N9 W2 Fe4 S4 81.74(14)
S5 W2 Fe4 S4 161.24(8)
S6 W2 Fe4 S4 -100.26(7)
Fe5 W2 Fe4 S4 -64.67(6)
Fe6 W2 Fe4 S4 -134.46(6)
N11 W2 Fe4 Se12 -89.4(2)
N7 W2 Fe4 Se12 79.4(2)
N9 W2 Fe4 Se12 -4.14(16)
S5 W2 Fe4 Se12 75.35(10)
S6 W2 Fe4 Se12 173.86(10)
S4 W2 Fe4 Se12 -85.88(10)
Fe5 W2 Fe4 Se12 -150.55(10)
Fe6 W2 Fe4 Se12 139.66(10)
N11 W2 Fe4 Se1 94.3(2)
N7 W2 Fe4 Se1 -97.0(2)
N9 W2 Fe4 Se1 179.53(13)
S5 W2 Fe4 Se1 -100.97(6)
S6 W2 Fe4 Se1 -2.46(5)
S4 W2 Fe4 Se1 97.80(6)
Fe5 W2 Fe4 Se1 33.13(3)
Fe6 W2 Fe4 Se1 -36.66(3)
N11 W2 Fe4 Fe6 130.9(2)
N7 W2 Fe4 Fe6 -60.3(2)
N9 W2 Fe4 Fe6 -143.80(13)
S5 W2 Fe4 Fe6 -64.30(6)
S6 W2 Fe4 Fe6 34.20(5)
S4 W2 Fe4 Fe6 134.46(6)
Fe5 W2 Fe4 Fe6 69.79(3)
N11 W2 Fe4 Fe5 61.1(2)
N7 W2 Fe4 Fe5 -130.1(2)
N9 W2 Fe4 Fe5 146.41(13)
S5 W2 Fe4 Fe5 -134.09(6)
S6 W2 Fe4 Fe5 -35.59(5)
S4 W2 Fe4 Fe5 64.67(6)
Fe6 W2 Fe4 Fe5 -69.79(3)
N11 W2 Fe4 Fe3 144.6(2)
N7 W2 Fe4 Fe3 -46.6(2)
N9 W2 Fe4 Fe3 -130.13(15)
S5 W2 Fe4 Fe3 -50.63(9)
S6 W2 Fe4 Fe3 47.87(9)
S4 W2 Fe4 Fe3 148.13(11)
Fe5 W2 Fe4 Fe3 83.46(9)
Fe6 W2 Fe4 Fe3 13.67(8)
S2 Fe3 Fe4 S5 -0.87(8)
S3 Fe3 Fe4 S5 -170.88(11)
Se12 Fe3 Fe4 S5 108.90(7)
Se1 Fe3 Fe4 S5 -102.91(6)
Fe1 Fe3 Fe4 S5 -53.50(6)
Fe2 Fe3 Fe4 S5 -113.83(6)
W1 Fe3 Fe4 S5 -45.93(11)
S2 Fe3 Fe4 S4 167.15(11)
S3 Fe3 Fe4 S4 -2.85(17)
Se12 Fe3 Fe4 S4 -83.08(11)
Se1 Fe3 Fe4 S4 65.12(11)
Fe1 Fe3 Fe4 S4 114.53(11)
Fe2 Fe3 Fe4 S4 54.20(12)
W1 Fe3 Fe4 S4 122.10(11)
S2 Fe3 Fe4 Se12 -109.77(7)
S3 Fe3 Fe4 Se12 80.22(11)
Se1 Fe3 Fe4 Se12 148.19(5)
Fe1 Fe3 Fe4 Se12 -162.39(5)
Fe2 Fe3 Fe4 Se12 137.28(6)
W1 Fe3 Fe4 Se12 -154.82(10)
S2 Fe3 Fe4 Se1 102.04(6)
S3 Fe3 Fe4 Se1 -67.97(11)
Se12 Fe3 Fe4 Se1 -148.19(5)
Fe1 Fe3 Fe4 Se1 49.42(3)
Fe2 Fe3 Fe4 Se1 -10.91(4)
W1 Fe3 Fe4 Se1 56.99(9)
S2 Fe3 Fe4 Fe6 51.72(6)
S3 Fe3 Fe4 Fe6 -118.28(11)
Se12 Fe3 Fe4 Fe6 161.49(5)
Se1 Fe3 Fe4 Fe6 -50.32(3)
Fe1 Fe3 Fe4 Fe6 -0.90(4)
Fe2 Fe3 Fe4 Fe6 -61.23(5)
W1 Fe3 Fe4 Fe6 6.67(10)
S2 Fe3 Fe4 Fe5 108.54(6)
S3 Fe3 Fe4 Fe5 -61.46(11)
Se12 Fe3 Fe4 Fe5 -141.68(6)
Se1 Fe3 Fe4 Fe5 6.51(4)
Fe1 Fe3 Fe4 Fe5 55.92(5)
Fe2 Fe3 Fe4 Fe5 -4.41(6)
W1 Fe3 Fe4 Fe5 63.49(10)
S2 Fe3 Fe4 W2 39.81(11)
S3 Fe3 Fe4 W2 -130.19(11)
Se12 Fe3 Fe4 W2 149.58(9)
Se1 Fe3 Fe4 W2 -62.22(8)
Fe1 Fe3 Fe4 W2 -12.81(9)
Fe2 Fe3 Fe4 W2 -73.14(9)
W1 Fe3 Fe4 W2 -5.24(15)
Fe2 Se1 Fe5 S6 -127.32(10)
Fe4 Se1 Fe5 S6 94.34(6)
Fe1 Se1 Fe5 S6 10.68(8)
Fe6 Se1 Fe5 S6 22.42(5)
Fe3 Se1 Fe5 S6 103.52(7)
Fe2 Se1 Fe5 S4 114.63(10)
Fe4 Se1 Fe5 S4 -23.71(5)
Fe1 Se1 Fe5 S4 -107.37(7)
Fe6 Se1 Fe5 S4 -95.63(6)
Fe3 Se1 Fe5 S4 -14.54(8)
Fe2 Se1 Fe5 S8 -10.67(12)
Fe4 Se1 Fe5 S8 -149.01(6)
Fe1 Se1 Fe5 S8 127.33(7)
Fe6 Se1 Fe5 S8 139.08(6)
Fe3 Se1 Fe5 S8 -139.83(7)
Fe2 Se1 Fe5 Fe6 -149.74(10)
Fe4 Se1 Fe5 Fe6 71.92(4)
Fe1 Se1 Fe5 Fe6 -11.74(5)
Fe3 Se1 Fe5 Fe6 81.10(5)
Fe2 Se1 Fe5 Fe4 138.34(10)
Fe1 Se1 Fe5 Fe4 -83.66(6)
Fe6 Se1 Fe5 Fe4 -71.92(4)
Fe3 Se1 Fe5 Fe4 9.18(5)
Fe2 Se1 Fe5 W2 173.29(9)
Fe4 Se1 Fe5 W2 34.95(3)
Fe1 Se1 Fe5 W2 -48.71(6)
Fe6 Se1 Fe5 W2 -36.97(3)
Fe3 Se1 Fe5 W2 44.13(6)
S5 Fe4 Fe5 S6 1.62(7)
S4 Fe4 Fe5 S6 105.80(7)
Se12 Fe4 Fe5 S6 -166.02(8)
Se1 Fe4 Fe5 S6 -103.14(6)
Fe6 Fe4 Fe5 S6 -33.44(5)
W2 Fe4 Fe5 S6 38.40(5)
Fe3 Fe4 Fe5 S6 -109.58(6)
S5 Fe4 Fe5 S4 -104.18(7)
Se12 Fe4 Fe5 S4 88.18(9)
Se1 Fe4 Fe5 S4 151.06(6)
Fe6 Fe4 Fe5 S4 -139.24(6)
W2 Fe4 Fe5 S4 -67.40(5)
Fe3 Fe4 Fe5 S4 144.62(7)
S5 Fe4 Fe5 S8 159.72(10)
S4 Fe4 Fe5 S8 -96.10(11)
Se12 Fe4 Fe5 S8 -7.92(15)
Se1 Fe4 Fe5 S8 54.96(10)
Fe6 Fe4 Fe5 S8 124.66(11)
W2 Fe4 Fe5 S8 -163.50(11)
Fe3 Fe4 Fe5 S8 48.52(11)
S5 Fe4 Fe5 Se1 104.76(5)
S4 Fe4 Fe5 Se1 -151.06(6)
Se12 Fe4 Fe5 Se1 -62.88(8)
Fe6 Fe4 Fe5 Se1 69.70(3)
W2 Fe4 Fe5 Se1 141.54(4)
Fe3 Fe4 Fe5 Se1 -6.44(4)
S5 Fe4 Fe5 Fe6 35.06(5)
S4 Fe4 Fe5 Fe6 139.24(6)
Se12 Fe4 Fe5 Fe6 -132.58(9)
Se1 Fe4 Fe5 Fe6 -69.70(3)
W2 Fe4 Fe5 Fe6 71.84(3)
Fe3 Fe4 Fe5 Fe6 -76.14(4)
S5 Fe4 Fe5 W2 -36.78(5)
S4 Fe4 Fe5 W2 67.40(5)
Se12 Fe4 Fe5 W2 155.58(8)
Se1 Fe4 Fe5 W2 -141.54(4)
Fe6 Fe4 Fe5 W2 -71.84(3)
Fe3 Fe4 Fe5 W2 -147.98(4)
N11 W2 Fe5 S6 82.06(13)
N7 W2 Fe5 S6 -0.4(2)
N9 W2 Fe5 S6 167.4(2)
S5 W2 Fe5 S6 -98.35(6)
S4 W2 Fe5 S6 163.54(7)
Fe6 W2 Fe5 S6 -64.18(5)
Fe4 W2 Fe5 S6 -133.28(6)
N11 W2 Fe5 S4 -81.48(14)
N7 W2 Fe5 S4 -164.0(2)
N9 W2 Fe5 S4 3.8(2)
S5 W2 Fe5 S4 98.11(6)
S6 W2 Fe5 S4 -163.54(7)
Fe6 W2 Fe5 S4 132.28(6)
Fe4 W2 Fe5 S4 63.18(5)
N11 W2 Fe5 S8 11.1(2)
N7 W2 Fe5 S8 -71.4(2)
N9 W2 Fe5 S8 96.4(3)
S5 W2 Fe5 S8 -169.34(15)
S6 W2 Fe5 S8 -71.00(15)
S4 W2 Fe5 S8 92.55(16)
Fe6 W2 Fe5 S8 -135.18(15)
Fe4 W2 Fe5 S8 155.72(15)
N11 W2 Fe5 Se1 -178.08(13)
N7 W2 Fe5 Se1 99.43(19)
N9 W2 Fe5 Se1 -92.7(2)
S5 W2 Fe5 Se1 1.52(5)
S6 W2 Fe5 Se1 99.86(6)
S4 W2 Fe5 Se1 -96.59(6)
Fe6 W2 Fe5 Se1 35.68(3)
Fe4 W2 Fe5 Se1 -33.42(3)
N11 W2 Fe5 Fe6 146.24(13)
N7 W2 Fe5 Fe6 63.74(19)
N9 W2 Fe5 Fe6 -128.4(2)
S5 W2 Fe5 Fe6 -34.17(5)
S6 W2 Fe5 Fe6 64.18(5)
S4 W2 Fe5 Fe6 -132.28(6)
Fe4 W2 Fe5 Fe6 -69.10(3)
N11 W2 Fe5 Fe4 -144.66(13)
N7 W2 Fe5 Fe4 132.85(19)
N9 W2 Fe5 Fe4 -59.3(2)
S5 W2 Fe5 Fe4 34.94(5)
S6 W2 Fe5 Fe4 133.28(6)
S4 W2 Fe5 Fe4 -63.18(5)
Fe6 W2 Fe5 Fe4 69.10(3)
Fe1 Se11 Fe6 S5 90.12(7)
Fe1 Se11 Fe6 S6 -141.97(7)
Fe1 Se11 Fe6 Se1 -25.61(4)
Fe1 Se11 Fe6 Fe5 -76.41(8)
Fe1 Se11 Fe6 Fe4 28.57(8)
Fe1 Se11 Fe6 W2 149.65(10)
Fe2 Se1 Fe6 S5 -103.77(7)
Fe5 Se1 Fe6 S5 93.82(6)
Fe4 Se1 Fe6 S5 19.88(5)
Fe1 Se1 Fe6 S5 -95.33(6)
Fe3 Se1 Fe6 S5 -39.32(6)
Fe2 Se1 Fe6 S6 140.32(7)
Fe5 Se1 Fe6 S6 -22.09(5)
Fe4 Se1 Fe6 S6 -96.02(6)
Fe1 Se1 Fe6 S6 148.77(6)
Fe3 Se1 Fe6 S6 -155.22(5)
Fe2 Se1 Fe6 Se11 16.16(8)
Fe5 Se1 Fe6 Se11 -146.25(5)
Fe4 Se1 Fe6 Se11 139.81(5)
Fe1 Se1 Fe6 Se11 24.60(4)
Fe3 Se1 Fe6 Se11 80.61(5)
Fe2 Se1 Fe6 Fe5 162.41(6)
Fe4 Se1 Fe6 Fe5 -73.94(4)
Fe1 Se1 Fe6 Fe5 170.85(4)
Fe3 Se1 Fe6 Fe5 -133.14(4)
Fe2 Se1 Fe6 Fe4 -123.66(6)
Fe5 Se1 Fe6 Fe4 73.94(4)
Fe1 Se1 Fe6 Fe4 -115.21(4)
Fe3 Se1 Fe6 Fe4 -59.20(4)
Fe2 Se1 Fe6 W2 -161.47(5)
Fe5 Se1 Fe6 W2 36.12(3)
Fe4 Se1 Fe6 W2 -37.81(3)
Fe1 Se1 Fe6 W2 -153.03(4)
Fe3 Se1 Fe6 W2 -97.02(4)
Fe2 Se1 Fe6 Fe1 -8.44(6)
Fe5 Se1 Fe6 Fe1 -170.85(4)
Fe4 Se1 Fe6 Fe1 115.21(4)
Fe3 Se1 Fe6 Fe1 56.01(4)
S6 Fe5 Fe6 S5 103.34(7)
S4 Fe5 Fe6 S5 -2.81(7)
S8 Fe5 Fe6 S5 -169.12(9)
Se1 Fe5 Fe6 S5 -103.22(6)
Fe4 Fe5 Fe6 S5 -35.24(5)
W2 Fe5 Fe6 S5 36.14(5)
S4 Fe5 Fe6 S6 -106.15(7)
S8 Fe5 Fe6 S6 87.54(10)
Se1 Fe5 Fe6 S6 153.44(6)
Fe4 Fe5 Fe6 S6 -138.58(6)
W2 Fe5 Fe6 S6 -67.20(5)
S6 Fe5 Fe6 Se11 -89.29(9)
S4 Fe5 Fe6 Se11 164.56(8)
S8 Fe5 Fe6 Se11 -1.74(14)
Se1 Fe5 Fe6 Se11 64.15(8)
Fe4 Fe5 Fe6 Se11 132.13(9)
W2 Fe5 Fe6 Se11 -156.48(8)
S6 Fe5 Fe6 Se1 -153.44(6)
S4 Fe5 Fe6 Se1 100.41(6)
S8 Fe5 Fe6 Se1 -65.89(9)
Fe4 Fe5 Fe6 Se1 67.98(3)
W2 Fe5 Fe6 Se1 139.37(4)
S6 Fe5 Fe6 Fe4 138.58(6)
S4 Fe5 Fe6 Fe4 32.43(5)
S8 Fe5 Fe6 Fe4 -133.87(10)
Se1 Fe5 Fe6 Fe4 -67.98(3)
W2 Fe5 Fe6 Fe4 71.39(3)
S6 Fe5 Fe6 W2 67.20(5)
S4 Fe5 Fe6 W2 -38.96(5)
S8 Fe5 Fe6 W2 154.74(9)
Se1 Fe5 Fe6 W2 -139.37(4)
Fe4 Fe5 Fe6 W2 -71.39(3)
S6 Fe5 Fe6 Fe1 -145.34(7)
S4 Fe5 Fe6 Fe1 108.51(6)
S8 Fe5 Fe6 Fe1 -57.79(10)
Se1 Fe5 Fe6 Fe1 8.10(4)
Fe4 Fe5 Fe6 Fe1 76.08(4)
W2 Fe5 Fe6 Fe1 147.47(4)
S4 Fe4 Fe6 S5 103.00(7)
Se12 Fe4 Fe6 S5 -85.20(9)
Se1 Fe4 Fe6 S5 -156.35(6)
Fe5 Fe4 Fe6 S5 135.76(6)
W2 Fe4 Fe6 S5 65.82(5)
Fe3 Fe4 Fe6 S5 -107.52(6)
S5 Fe4 Fe6 S6 -102.49(7)
S4 Fe4 Fe6 S6 0.51(7)
Se12 Fe4 Fe6 S6 172.32(8)
Se1 Fe4 Fe6 S6 101.17(6)
Fe5 Fe4 Fe6 S6 33.28(5)
W2 Fe4 Fe6 S6 -36.67(5)
Fe3 Fe4 Fe6 S6 150.00(5)
S5 Fe4 Fe6 Se11 86.13(9)
S4 Fe4 Fe6 Se11 -170.87(8)
Se12 Fe4 Fe6 Se11 0.93(12)
Se1 Fe4 Fe6 Se11 -70.22(7)
Fe5 Fe4 Fe6 Se11 -138.11(8)
W2 Fe4 Fe6 Se11 151.95(8)
Fe3 Fe4 Fe6 Se11 -21.39(8)
S5 Fe4 Fe6 Se1 156.35(6)
S4 Fe4 Fe6 Se1 -100.65(6)
Se12 Fe4 Fe6 Se1 71.15(7)
Fe5 Fe4 Fe6 Se1 -67.89(3)
W2 Fe4 Fe6 Se1 -137.83(4)
Fe3 Fe4 Fe6 Se1 48.83(3)
S5 Fe4 Fe6 Fe5 -135.76(6)
S4 Fe4 Fe6 Fe5 -32.76(5)
Se12 Fe4 Fe6 Fe5 139.04(8)
Se1 Fe4 Fe6 Fe5 67.89(3)
W2 Fe4 Fe6 Fe5 -69.94(3)
Fe3 Fe4 Fe6 Fe5 116.72(4)
S5 Fe4 Fe6 W2 -65.82(5)
S4 Fe4 Fe6 W2 37.18(5)
Se12 Fe4 Fe6 W2 -151.01(8)
Se1 Fe4 Fe6 W2 137.83(4)
Fe5 Fe4 Fe6 W2 69.94(3)
Fe3 Fe4 Fe6 W2 -173.34(4)
S5 Fe4 Fe6 Fe1 108.35(6)
S4 Fe4 Fe6 Fe1 -148.65(5)
Se12 Fe4 Fe6 Fe1 23.16(8)
Se1 Fe4 Fe6 Fe1 -48.00(3)
Fe5 Fe4 Fe6 Fe1 -115.89(4)
W2 Fe4 Fe6 Fe1 174.17(4)
Fe3 Fe4 Fe6 Fe1 0.84(4)
N11 W2 Fe6 S5 166.0(2)
N7 W2 Fe6 S5 81.80(14)
N9 W2 Fe6 S5 -3.41(19)
S6 W2 Fe6 S5 160.51(7)
S4 W2 Fe6 S5 -98.73(7)
Fe5 W2 Fe6 S5 -135.29(6)
Fe4 W2 Fe6 S5 -64.17(6)
N11 W2 Fe6 S6 5.5(2)
N7 W2 Fe6 S6 -78.71(14)
N9 W2 Fe6 S6 -163.92(19)
S5 W2 Fe6 S6 -160.51(7)
S4 W2 Fe6 S6 100.76(6)
Fe5 W2 Fe6 S6 64.20(6)
Fe4 W2 Fe6 S6 135.32(6)
N11 W2 Fe6 Se11 91.2(2)
N7 W2 Fe6 Se11 7.00(17)
N9 W2 Fe6 Se11 -78.2(2)
S5 W2 Fe6 Se11 -74.80(11)
S6 W2 Fe6 Se11 85.71(11)
S4 W2 Fe6 Se11 -173.54(10)
Fe5 W2 Fe6 Se11 149.91(11)
Fe4 W2 Fe6 Se11 -138.97(11)
N11 W2 Fe6 Se1 -93.7(2)
N7 W2 Fe6 Se1 -177.84(14)
N9 W2 Fe6 Se1 96.96(19)
S5 W2 Fe6 Se1 100.37(6)
S6 W2 Fe6 Se1 -99.12(6)
S4 W2 Fe6 Se1 1.63(5)
Fe5 W2 Fe6 Se1 -34.92(3)
Fe4 W2 Fe6 Se1 36.19(3)
N11 W2 Fe6 Fe5 -58.7(2)
N7 W2 Fe6 Fe5 -142.91(14)
N9 W2 Fe6 Fe5 131.88(19)
S5 W2 Fe6 Fe5 135.29(6)
S6 W2 Fe6 Fe5 -64.20(6)
S4 W2 Fe6 Fe5 36.56(5)
Fe4 W2 Fe6 Fe5 71.12(4)
N11 W2 Fe6 Fe4 -129.9(2)
N7 W2 Fe6 Fe4 145.97(14)
N9 W2 Fe6 Fe4 60.76(19)
S5 W2 Fe6 Fe4 64.17(6)
S6 W2 Fe6 Fe4 -135.32(6)
S4 W2 Fe6 Fe4 -34.56(5)
Fe5 W2 Fe6 Fe4 -71.12(4)
N11 W2 Fe6 Fe1 -141.5(2)
N7 W2 Fe6 Fe1 134.31(15)
N9 W2 Fe6 Fe1 49.1(2)
S5 W2 Fe6 Fe1 52.51(9)
S6 W2 Fe6 Fe1 -146.98(10)
S4 W2 Fe6 Fe1 -46.23(9)
Fe5 W2 Fe6 Fe1 -82.78(8)
Fe4 W2 Fe6 Fe1 -11.66(7)
S2 Fe1 Fe6 S5 -1.02(7)
S1 Fe1 Fe6 S5 162.49(10)
Se11 Fe1 Fe6 S5 -109.04(6)
Se1 Fe1 Fe6 S5 101.95(6)
Fe3 Fe1 Fe6 S5 51.36(6)
W1 Fe1 Fe6 S5 42.90(10)
Fe2 Fe1 Fe6 S5 107.62(6)
S2 Fe1 Fe6 S6 -167.99(10)
S1 Fe1 Fe6 S6 -4.48(16)
Se11 Fe1 Fe6 S6 83.99(11)
Se1 Fe1 Fe6 S6 -65.02(10)
Fe3 Fe1 Fe6 S6 -115.61(10)
W1 Fe1 Fe6 S6 -124.07(11)
Fe2 Fe1 Fe6 S6 -59.35(11)
S2 Fe1 Fe6 Se11 108.02(7)
S1 Fe1 Fe6 Se11 -88.47(11)
Se1 Fe1 Fe6 Se11 -149.01(5)
Fe3 Fe1 Fe6 Se11 160.40(5)
W1 Fe1 Fe6 Se11 151.94(9)
Fe2 Fe1 Fe6 Se11 -143.34(6)
S2 Fe1 Fe6 Se1 -102.97(6)
S1 Fe1 Fe6 Se1 60.54(10)
Se11 Fe1 Fe6 Se1 149.01(5)
Fe3 Fe1 Fe6 Se1 -50.58(3)
W1 Fe1 Fe6 Se1 -59.05(8)
Fe2 Fe1 Fe6 Se1 5.68(4)
S2 Fe1 Fe6 Fe5 -111.28(6)
S1 Fe1 Fe6 Fe5 52.23(11)
Se11 Fe1 Fe6 Fe5 140.70(6)
Se1 Fe1 Fe6 Fe5 -8.31(4)
Fe3 Fe1 Fe6 Fe5 -58.89(5)
W1 Fe1 Fe6 Fe5 -67.35(9)
Fe2 Fe1 Fe6 Fe5 -2.63(6)
S2 Fe1 Fe6 Fe4 -53.27(6)
S1 Fe1 Fe6 Fe4 110.24(10)
Se11 Fe1 Fe6 Fe4 -161.29(5)
Se1 Fe1 Fe6 Fe4 49.70(3)
Fe3 Fe1 Fe6 Fe4 -0.89(4)
W1 Fe1 Fe6 Fe4 -9.35(9)
Fe2 Fe1 Fe6 Fe4 55.37(5)
S2 Fe1 Fe6 W2 -43.08(10)
S1 Fe1 Fe6 W2 120.43(11)
Se11 Fe1 Fe6 W2 -151.10(9)
Se1 Fe1 Fe6 W2 59.89(8)
Fe3 Fe1 Fe6 W2 9.30(9)
W1 Fe1 Fe6 W2 0.84(14)
Fe2 Fe1 Fe6 W2 65.56(9)
S2 Fe1 S1 Fe2 90.50(7)
Se11 Fe1 S1 Fe2 -137.68(6)
Se1 Fe1 S1 Fe2 -25.22(6)
Fe3 Fe1 S1 Fe2 34.81(6)
W1 Fe1 S1 Fe2 75.01(5)
Fe6 Fe1 S1 Fe2 -72.73(11)
S2 Fe1 S1 W1 15.49(6)
Se11 Fe1 S1 W1 147.31(6)
Se1 Fe1 S1 W1 -100.23(4)
Fe3 Fe1 S1 W1 -40.20(5)
Fe2 Fe1 S1 W1 -75.01(5)
Fe6 Fe1 S1 W1 -147.74(9)
S3 Fe2 S1 Fe1 -90.32(7)
S7 Fe2 S1 Fe1 131.07(9)
Se1 Fe2 S1 Fe1 25.55(6)
Fe3 Fe2 S1 Fe1 -34.66(5)
W1 Fe2 S1 Fe1 -76.51(5)
S3 Fe2 S1 W1 -13.81(7)
S7 Fe2 S1 W1 -152.42(9)
Se1 Fe2 S1 W1 102.06(5)
Fe3 Fe2 S1 W1 41.85(4)
Fe1 Fe2 S1 W1 76.51(5)
N4 W1 S1 Fe1 -144.0(5)
N2 W1 S1 Fe1 177.25(14)
N6 W1 S1 Fe1 -100.82(13)
S2 W1 S1 Fe1 -14.46(6)
S3 W1 S1 Fe1 91.48(6)
Fe3 W1 S1 Fe1 38.53(5)
Fe2 W1 S1 Fe1 78.80(5)
N4 W1 S1 Fe2 137.2(5)
N2 W1 S1 Fe2 98.45(14)
N6 W1 S1 Fe2 -179.63(13)
S2 W1 S1 Fe2 -93.26(5)
S3 W1 S1 Fe2 12.67(6)
Fe3 W1 S1 Fe2 -40.27(5)
Fe1 W1 S1 Fe2 -78.80(5)
S3 Fe3 S2 Fe1 95.38(7)
Se12 Fe3 S2 Fe1 -134.37(6)
Se1 Fe3 S2 Fe1 -20.47(5)
Fe2 Fe3 S2 Fe1 39.36(5)
W1 Fe3 S2 Fe1 77.52(4)
Fe4 Fe3 S2 Fe1 -78.53(5)
S3 Fe3 S2 W1 17.86(7)
Se12 Fe3 S2 W1 148.11(5)
Se1 Fe3 S2 W1 -97.99(5)
Fe1 Fe3 S2 W1 -77.52(4)
Fe2 Fe3 S2 W1 -38.16(5)
Fe4 Fe3 S2 W1 -156.05(4)
S1 Fe1 S2 Fe3 -91.74(7)
Se11 Fe1 S2 Fe3 133.00(5)
Se1 Fe1 S2 Fe3 20.59(5)
W1 Fe1 S2 Fe3 -76.20(4)
Fe2 Fe1 S2 Fe3 -37.24(5)
Fe6 Fe1 S2 Fe3 78.50(5)
S1 Fe1 S2 W1 -15.54(6)
Se11 Fe1 S2 W1 -150.80(5)
Se1 Fe1 S2 W1 96.79(4)
Fe3 Fe1 S2 W1 76.20(4)
Fe2 Fe1 S2 W1 38.96(4)
Fe6 Fe1 S2 W1 154.70(4)
N4 W1 S2 Fe3 -101.81(14)
N2 W1 S2 Fe3 -141.5(5)
N6 W1 S2 Fe3 176.68(14)
S3 W1 S2 Fe3 -16.48(6)
S1 W1 S2 Fe3 90.42(6)
Fe2 W1 S2 Fe3 36.52(5)
Fe1 W1 S2 Fe3 75.92(5)
N4 W1 S2 Fe1 -177.73(14)
N2 W1 S2 Fe1 142.6(5)
N6 W1 S2 Fe1 100.76(14)
S3 W1 S2 Fe1 -92.41(6)
S1 W1 S2 Fe1 14.50(6)
Fe3 W1 S2 Fe1 -75.92(5)
Fe2 W1 S2 Fe1 -39.40(5)
S1 Fe2 S3 Fe3 89.91(7)
S7 Fe2 S3 Fe3 -127.92(8)
Se1 Fe2 S3 Fe3 -23.56(6)
W1 Fe2 S3 Fe3 76.12(4)
Fe1 Fe2 S3 Fe3 35.39(5)
S1 Fe2 S3 W1 13.78(7)
S7 Fe2 S3 W1 155.96(8)
Se1 Fe2 S3 W1 -99.68(5)
Fe3 Fe2 S3 W1 -76.12(4)
Fe1 Fe2 S3 W1 -40.73(4)
S2 Fe3 S3 Fe2 -94.22(7)
Se12 Fe3 S3 Fe2 135.18(6)
Se1 Fe3 S3 Fe2 23.00(5)
Fe1 Fe3 S3 Fe2 -37.48(6)
W1 Fe3 S3 Fe2 -76.41(5)
Fe4 Fe3 S3 Fe2 75.64(11)
S2 Fe3 S3 W1 -17.81(7)
Se12 Fe3 S3 W1 -148.41(6)
Se1 Fe3 S3 W1 99.41(5)
Fe1 Fe3 S3 W1 38.93(5)
Fe2 Fe3 S3 W1 76.41(5)
Fe4 Fe3 S3 W1 152.04(9)
N4 W1 S3 Fe2 -179.71(13)
N2 W1 S3 Fe2 -99.00(15)
N6 W1 S3 Fe2 -142.4(5)
S2 W1 S3 Fe2 93.19(6)
S1 W1 S3 Fe2 -12.82(6)
Fe3 W1 S3 Fe2 76.70(5)
Fe1 W1 S3 Fe2 40.31(5)
N4 W1 S3 Fe3 103.60(13)
N2 W1 S3 Fe3 -175.70(15)
N6 W1 S3 Fe3 141.0(5)
S2 W1 S3 Fe3 16.49(6)
S1 W1 S3 Fe3 -89.52(6)
Fe2 W1 S3 Fe3 -76.70(5)
Fe1 W1 S3 Fe3 -36.38(5)
S5 Fe4 S4 Fe5 91.14(7)
Se12 Fe4 S4 Fe5 -138.61(6)
Se1 Fe4 S4 Fe5 -24.99(5)
Fe6 Fe4 S4 Fe5 35.31(5)
W2 Fe4 S4 Fe5 75.09(4)
Fe3 Fe4 S4 Fe5 -76.65(11)
S5 Fe4 S4 W2 16.05(6)
Se12 Fe4 S4 W2 146.30(6)
Se1 Fe4 S4 W2 -100.08(4)
Fe6 Fe4 S4 W2 -39.78(5)
Fe5 Fe4 S4 W2 -75.09(4)
Fe3 Fe4 S4 W2 -151.74(9)
S6 Fe5 S4 Fe4 -91.48(7)
S8 Fe5 S4 Fe4 133.36(8)
Se1 Fe5 S4 Fe4 24.96(5)
Fe6 Fe5 S4 Fe4 -35.24(5)
W2 Fe5 S4 Fe4 -76.94(4)
S6 Fe5 S4 W2 -14.54(7)
S8 Fe5 S4 W2 -149.70(8)
Se1 Fe5 S4 W2 101.90(4)
Fe6 Fe5 S4 W2 41.69(4)
Fe4 Fe5 S4 W2 76.94(4)
N11 W2 S4 Fe4 177.67(14)
N7 W2 S4 Fe4 -144.1(5)
N9 W2 S4 Fe4 -100.13(14)
S5 W2 S4 Fe4 -15.00(6)
S6 W2 S4 Fe4 90.71(6)
Fe5 W2 S4 Fe4 77.41(5)
Fe6 W2 S4 Fe4 37.77(5)
N11 W2 S4 Fe5 100.27(14)
N7 W2 S4 Fe5 138.5(5)
N9 W2 S4 Fe5 -177.54(14)
S5 W2 S4 Fe5 -92.41(6)
S6 W2 S4 Fe5 13.31(6)
Fe6 W2 S4 Fe5 -39.63(5)
Fe4 W2 S4 Fe5 -77.41(5)
S6 Fe6 S5 Fe4 94.18(6)
Se11 Fe6 S5 Fe4 -133.06(6)
Se1 Fe6 S5 Fe4 -20.80(5)
Fe5 Fe6 S5 Fe4 38.65(5)
W2 Fe6 S5 Fe4 77.35(4)
Fe1 Fe6 S5 Fe4 -78.36(5)
S6 Fe6 S5 W2 16.82(6)
Se11 Fe6 S5 W2 149.58(5)
Se1 Fe6 S5 W2 -98.15(4)
Fe5 Fe6 S5 W2 -38.70(5)
Fe4 Fe6 S5 W2 -77.35(4)
Fe1 Fe6 S5 W2 -155.71(4)
S4 Fe4 S5 Fe6 -93.29(7)
Se12 Fe4 S5 Fe6 134.28(6)
Se1 Fe4 S5 Fe6 21.09(6)
Fe5 Fe4 S5 Fe6 -37.86(5)
W2 Fe4 S5 Fe6 -77.08(5)
Fe3 Fe4 S5 Fe6 79.85(5)
S4 Fe4 S5 W2 -16.20(6)
Se12 Fe4 S5 W2 -148.64(5)
Se1 Fe4 S5 W2 98.17(5)
Fe6 Fe4 S5 W2 77.08(5)
Fe5 Fe4 S5 W2 39.23(4)
Fe3 Fe4 S5 W2 156.93(4)
N11 W2 S5 Fe6 -144.1(5)
N7 W2 S5 Fe6 -101.27(13)
N9 W2 S5 Fe6 177.70(13)
S6 W2 S5 Fe6 -15.63(6)
S4 W2 S5 Fe6 91.16(6)
Fe5 W2 S5 Fe6 37.44(5)
Fe4 W2 S5 Fe6 76.17(5)
N11 W2 S5 Fe4 139.8(5)
N7 W2 S5 Fe4 -177.44(13)
N9 W2 S5 Fe4 101.53(13)
S6 W2 S5 Fe4 -91.80(6)
S4 W2 S5 Fe4 14.99(6)
Fe5 W2 S5 Fe4 -38.73(5)
Fe6 W2 S5 Fe4 -76.17(5)
S4 Fe5 S6 Fe6 91.21(7)
S8 Fe5 S6 Fe6 -129.52(7)
Se1 Fe5 S6 Fe6 -23.58(5)
Fe4 Fe5 S6 Fe6 35.86(5)
W2 Fe5 S6 Fe6 76.70(4)
S4 Fe5 S6 W2 14.51(7)
S8 Fe5 S6 W2 153.78(7)
Se1 Fe5 S6 W2 -100.28(5)
Fe6 Fe5 S6 W2 -76.70(4)
Fe4 Fe5 S6 W2 -40.84(4)
S5 Fe6 S6 Fe5 -92.54(7)
Se11 Fe6 S6 Fe5 136.95(6)
Se1 Fe6 S6 Fe5 23.16(5)
Fe4 Fe6 S6 Fe5 -36.53(5)
W2 Fe6 S6 Fe5 -75.86(4)
Fe1 Fe6 S6 Fe5 74.17(10)
S5 Fe6 S6 W2 -16.69(6)
Se11 Fe6 S6 W2 -147.20(5)
Se1 Fe6 S6 W2 99.01(4)
Fe5 Fe6 S6 W2 75.86(4)
Fe4 Fe6 S6 W2 39.33(5)
Fe1 Fe6 S6 W2 150.02(9)
N11 W2 S6 Fe5 -99.94(13)
N7 W2 S6 Fe5 179.71(13)
N9 W2 S6 Fe5 -148.2(5)
S5 W2 S6 Fe5 92.13(6)
S4 W2 S6 Fe5 -13.42(6)
Fe6 W2 S6 Fe5 76.53(5)
Fe4 W2 S6 Fe5 39.33(5)
N11 W2 S6 Fe6 -176.47(13)
N7 W2 S6 Fe6 103.18(13)
N9 W2 S6 Fe6 135.3(5)
S5 W2 S6 Fe6 15.60(6)
S4 W2 S6 Fe6 -89.95(6)
Fe5 W2 S6 Fe6 -76.53(5)
Fe4 W2 S6 Fe6 -37.19(5)
C2 N1 N2 C4 0.0(7)
B1 N1 N2 C4 -175.5(6)
C2 N1 N2 W1 -178.0(4)
B1 N1 N2 W1 6.4(8)
N4 W1 N2 C4 137.0(7)
N6 W1 N2 C4 -140.4(7)
S2 W1 N2 C4 177.3(4)
S3 W1 N2 C4 50.6(6)
S1 W1 N2 C4 -53.0(6)
Fe3 W1 N2 C4 45.5(7)
Fe2 W1 N2 C4 -0.7(6)
Fe1 W1 N2 C4 -49.7(7)
N4 W1 N2 N1 -45.6(4)
N6 W1 N2 N1 37.0(4)
S2 W1 N2 N1 -5.3(9)
S3 W1 N2 N1 -132.0(4)
S1 W1 N2 N1 124.4(4)
Fe3 W1 N2 N1 -137.1(4)
Fe2 W1 N2 N1 176.7(4)
Fe1 W1 N2 N1 127.7(4)
C7 N3 N4 C9 -0.5(7)
B1 N3 N4 C9 -176.6(6)
C7 N3 N4 W1 177.8(4)
B1 N3 N4 W1 1.7(7)
N2 W1 N4 C9 -141.2(6)
N6 W1 N4 C9 135.8(6)
S2 W1 N4 C9 48.4(6)
S3 W1 N4 C9 -53.9(6)
S1 W1 N4 C9 179.5(4)
Fe3 W1 N4 C9 -3.0(6)
Fe2 W1 N4 C9 -54.3(7)
Fe1 W1 N4 C9 45.7(7)
N2 W1 N4 N3 41.1(4)
N6 W1 N4 N3 -41.9(4)
S2 W1 N4 N3 -129.3(4)
S3 W1 N4 N3 128.3(4)
S1 W1 N4 N3 1.8(8)
Fe3 W1 N4 N3 179.2(4)
Fe2 W1 N4 N3 128.0(4)
Fe1 W1 N4 N3 -132.1(4)
C12 N5 N6 C14 0.9(7)
B1 N5 N6 C14 -179.2(6)
C12 N5 N6 W1 -173.5(4)
B1 N5 N6 W1 6.3(7)
N4 W1 N6 C14 -134.4(6)
N2 W1 N6 C14 144.0(6)
S2 W1 N6 C14 -45.9(6)
S3 W1 N6 C14 -172.1(4)
S1 W1 N6 C14 56.6(6)
Fe3 W1 N6 C14 -41.9(7)
Fe2 W1 N6 C14 56.1(7)
Fe1 W1 N6 C14 5.2(6)
N4 W1 N6 N5 38.0(4)
N2 W1 N6 N5 -43.5(4)
S2 W1 N6 N5 126.5(4)
S3 W1 N6 N5 0.3(8)
S1 W1 N6 N5 -131.0(4)
Fe3 W1 N6 N5 130.5(4)
Fe2 W1 N6 N5 -131.5(4)
Fe1 W1 N6 N5 177.6(4)
N11 W2 N7 C17 -139.7(6)
N9 W2 N7 C17 136.8(6)
S5 W2 N7 C17 50.9(6)
S6 W2 N7 C17 -51.4(6)
S4 W2 N7 C17 -178.6(4)
Fe5 W2 N7 C17 -51.0(7)
Fe6 W2 N7 C17 -0.5(6)
Fe4 W2 N7 C17 47.7(7)
N11 W2 N7 N8 43.4(4)
N9 W2 N7 N8 -40.1(4)
S5 W2 N7 N8 -126.0(4)
S6 W2 N7 N8 131.8(4)
S4 W2 N7 N8 4.6(8)
Fe5 W2 N7 N8 132.1(4)
Fe6 W2 N7 N8 -177.3(4)
Fe4 W2 N7 N8 -129.2(4)
C17 N7 N8 C19 -1.8(7)
W2 N7 N8 C19 175.9(4)
C17 N7 N8 B2 -178.8(6)
W2 N7 N8 B2 -1.2(7)
N11 W2 N9 C22 149.9(6)
N7 W2 N9 C22 -128.9(6)
S5 W2 N9 C22 -39.7(6)
S6 W2 N9 C22 -161.3(4)
S4 W2 N9 C22 62.4(6)
Fe5 W2 N9 C22 59.3(7)
Fe6 W2 N9 C22 -37.0(7)
Fe4 W2 N9 C22 11.2(6)
N11 W2 N9 N10 -42.9(4)
N7 W2 N9 N10 38.4(4)
S5 W2 N9 N10 127.5(4)
S6 W2 N9 N10 5.9(8)
S4 W2 N9 N10 -130.4(4)
Fe5 W2 N9 N10 -133.5(3)
Fe6 W2 N9 N10 130.2(4)
Fe4 W2 N9 N10 178.4(4)
C22 N9 N10 C24 1.4(7)
W2 N9 N10 C24 -169.1(4)
C22 N9 N10 B2 175.3(5)
W2 N9 N10 B2 4.9(7)
N7 W2 N11 C27 136.9(6)
N9 W2 N11 C27 -141.0(6)
S5 W2 N11 C27 -179.6(4)
S6 W2 N11 C27 50.5(6)
S4 W2 N11 C27 -53.2(6)
Fe5 W2 N11 C27 -1.1(6)
Fe6 W2 N11 C27 46.2(6)
Fe4 W2 N11 C27 -50.4(6)
N7 W2 N11 N12 -45.9(4)
N9 W2 N11 N12 36.2(4)
S5 W2 N11 N12 -2.4(8)
S6 W2 N11 N12 -132.3(4)
S4 W2 N11 N12 124.0(4)
Fe5 W2 N11 N12 176.1(4)
Fe6 W2 N11 N12 -136.6(3)
Fe4 W2 N11 N12 126.8(3)
C27 N11 N12 C29 0.0(7)
W2 N11 N12 C29 -177.9(4)
C27 N11 N12 B2 -175.2(5)
W2 N11 N12 B2 6.9(7)
N2 N1 C2 C3 0.3(8)
B1 N1 C2 C3 175.4(7)
N2 N1 C2 C1 178.8(7)
B1 N1 C2 C1 -6.1(12)
N1 C2 C3 C4 -0.4(8)
C1 C2 C3 C4 -178.9(8)
N1 N2 C4 C3 -0.3(7)
W1 N2 C4 C3 177.3(5)
N1 N2 C4 C5 179.9(7)
W1 N2 C4 C5 -2.5(11)
C2 C3 C4 N2 0.5(8)
C2 C3 C4 C5 -179.7(7)
N4 N3 C7 C8 0.1(8)
B1 N3 C7 C8 175.8(6)
N4 N3 C7 C6 -178.5(7)
B1 N3 C7 C6 -2.8(12)
N3 C7 C8 C9 0.3(8)
C6 C7 C8 C9 178.9(8)
N3 N4 C9 C8 0.7(7)
W1 N4 C9 C8 -177.3(5)
N3 N4 C9 C10 179.2(6)
W1 N4 C9 C10 1.2(10)
C7 C8 C9 N4 -0.7(8)
C7 C8 C9 C10 -179.2(7)
N6 N5 C12 C13 -0.2(7)
B1 N5 C12 C13 180.0(6)
N6 N5 C12 C11 -178.8(6)
B1 N5 C12 C11 1.4(11)
N5 C12 C13 C14 -0.6(7)
C11 C12 C13 C14 177.9(6)
N5 N6 C14 C13 -1.3(7)
W1 N6 C14 C13 171.8(4)
N5 N6 C14 C15 179.3(6)
W1 N6 C14 C15 -7.6(10)
C12 C13 C14 N6 1.2(7)
C12 C13 C14 C15 -179.4(6)
N8 N7 C17 C18 1.3(7)
W2 N7 C17 C18 -175.9(4)
N8 N7 C17 C16 -178.9(6)
W2 N7 C17 C16 4.0(10)
N7 C17 C18 C19 -0.4(8)
C16 C17 C18 C19 179.8(6)
N7 N8 C19 C18 1.6(7)
B2 N8 C19 C18 178.4(6)
N7 N8 C19 C20 -177.4(6)
B2 N8 C19 C20 -0.5(10)
C17 C18 C19 N8 -0.7(7)
C17 C18 C19 C20 178.1(7)
N10 N9 C22 C23 -1.4(7)
W2 N9 C22 C23 167.1(4)
N10 N9 C22 C21 175.9(6)
W2 N9 C22 C21 -15.6(10)
N9 C22 C23 C24 0.9(7)
C21 C22 C23 C24 -176.4(6)
N9 N10 C24 C23 -0.9(7)
B2 N10 C24 C23 -174.3(6)
N9 N10 C24 C25 -179.7(6)
B2 N10 C24 C25 6.9(10)
C22 C23 C24 N10 0.0(7)
C22 C23 C24 C25 178.7(7)
N12 N11 C27 C28 0.2(7)
W2 N11 C27 C28 177.7(4)
N12 N11 C27 C26 -179.8(6)
W2 N11 C27 C26 -2.4(10)
N11 C27 C28 C29 -0.4(7)
C26 C27 C28 C29 179.7(6)
N11 N12 C29 C28 -0.2(7)
B2 N12 C29 C28 174.6(6)
N11 N12 C29 C30 -177.6(6)
B2 N12 C29 C30 -2.9(10)
C27 C28 C29 N12 0.3(7)
C27 C28 C29 C30 177.6(7)
C12 N5 B1 N1 -124.5(7)
N6 N5 B1 N1 55.7(8)
C12 N5 B1 N3 114.8(7)
N6 N5 B1 N3 -65.0(7)
C2 N1 B1 N5 121.4(7)
N2 N1 B1 N5 -64.0(8)
C2 N1 B1 N3 -118.9(7)
N2 N1 B1 N3 55.7(8)
C7 N3 B1 N5 -114.9(7)
N4 N3 B1 N5 60.4(7)
C7 N3 B1 N1 123.7(7)
N4 N3 B1 N1 -61.0(7)
C24 N10 B2 N8 108.9(7)
N9 N10 B2 N8 -64.0(7)
C24 N10 B2 N12 -131.4(6)
N9 N10 B2 N12 55.8(7)
C19 N8 B2 N10 -114.3(7)
N7 N8 B2 N10 62.2(7)
C19 N8 B2 N12 125.7(7)
N7 N8 B2 N12 -57.8(8)
C29 N12 B2 N10 121.7(6)
N11 N12 B2 N10 -64.1(7)
C29 N12 B2 N8 -119.8(7)
N11 N12 B2 N8 54.5(7)
C75B N17B C74B O3B -172(4)
C76B N17B C74B O3B 7(6)
C88 N22 C86 O7 12(7)
C87 N22 C86 O7 -152(6)
C86 N22 C87 C88 167(4)
C86 N22 C88 C87 -169(3)
C78 N18 C77 O4 -2(5)
C79 N18 C77 O4 180(3)
C73 N16 C71 O2 11(3)
C72 N16 C71 O2 -176(2)
C84 N21 C83 O6 -159(6)
C85 N21 C83 O6 3(7)
C83 N21 C85 C84 -164(3)
C83 N21 C84 C85 167(3)
C33 N13 C31 C32 -54.1(11)
C35 N13 C31 C32 -176.7(9)
C37 N13 C31 C32 63.8(10)
C31 N13 C33 C34B -27(6)
C35 N13 C33 C34B 92(5)
C37 N13 C33 C34B -148(5)
C31 N13 C33 C34A -70.2(12)
C35 N13 C33 C34A 48.9(12)
C37 N13 C33 C34A 169.1(10)
C33 N13 C35 C36 60.6(9)
C31 N13 C35 C36 -177.5(7)
C37 N13 C35 C36 -57.4(9)
C33 N13 C37 C38 -177.6(7)
C31 N13 C37 C38 61.5(9)
C35 N13 C37 C38 -55.9(9)
C63 O1 C62 C61 -177.3(16)
C62 O1 C63 C64 178.6(17)
C75A N17A C74A O3A 174(3)
C76A N17A C74A O3A 4(4)
C82 N19 C80 O5 5(5)
C81 N19 C80 O5 -164(4)
C53 N15 C51 C52 -56.4(9)
C57 N15 C51 C52 61.7(8)
C55 N15 C51 C52 -177.8(7)
C57 N15 C53 C54 -176.6(7)
C55 N15 C53 C54 61.4(9)
C51 N15 C53 C54 -56.5(9)
C53 N15 C55 C56 53.9(9)
C57 N15 C55 C56 -65.6(10)
C51 N15 C55 C56 174.6(8)
C53 N15 C57 C58 175.2(7)
C55 N15 C57 C58 -62.5(9)
C51 N15 C57 C58 54.8(9)
C47 N14 C41 C42 -61.0(11)
C45 N14 C41 C42 176.3(8)
C43 N14 C41 C42 56.2(10)
C47 N14 C43 C44 -178.6(7)
C45 N14 C43 C44 -55.7(9)
C41 N14 C43 C44 61.6(9)
C47 N14 C45 C46 59.7(10)
C41 N14 C45 C46 -179.3(8)
C43 N14 C45 C46 -59.0(9)
C45 N14 C47 C48 57.0(10)
C41 N14 C47 C48 -61.6(10)
C43 N14 C47 C48 178.2(8)
